data_7246281
loop_
_publ_author_name
'Tominaga, Masahide'
'Nanbara, Sakito'
'Hyodo, Tadashi'
'Kawahata, Masatoshi'
'Yamaguchi, Kentaro'

_publ_section_title
;
 Orientation of carbonyl groups in inclusion crystals formed from ketones
 with aromatic diimide-based macrocycles
;
_journal_issue 8
_journal_name_full CrystEngComm
_journal_page_first 1295
_journal_page_last 1300
_journal_paper_doi 10.1039/D2CE01641A
_journal_volume 25
_journal_year 2023
_chemical_formula_sum 'C74 H88 N4 O14'
_chemical_formula_weight 1257.48
_space_group_crystal_system monoclinic
_space_group_IT_number 14
_space_group_name_Hall '-P 2yn'
_space_group_name_H-M_alt 'P 1 21/n 1'
_atom_sites_solution_hydrogens geom
_audit_creation_method SHELXL-2018/3
_audit_update_record
;
2022-12-07 deposited with the CCDC.	2023-01-27 downloaded from the CCDC.
;
_cell_angle_alpha 90
_cell_angle_beta 93.076(7)
_cell_angle_gamma 90
_cell_formula_units_Z 8
_cell_length_a 28.327(3)
_cell_length_b 14.6276(17)
_cell_length_c 30.858(4)
_cell_measurement_reflns_used 9444
_cell_measurement_temperature 100(2)
_cell_measurement_theta_max 74.40
_cell_measurement_theta_min 3.12
_cell_volume 12768(3)
_computing_cell_refinement 'SAINT (Bruker AXS, 2015)'
_computing_data_collection 'APEX3 (Bruker AXS, 2015)'
_computing_data_reduction 'SAINT (Bruker AXS, 2015)'
_computing_molecular_graphics 'ORTEP-3 for Windows (Farrugia, 1997)'
_computing_publication_material 'SHELXLE (H\"ubschle et al., 2011)'
_computing_structure_refinement 'SHELXL-2018/3 (Sheldrick, 2018)'
_computing_structure_solution 'SHELXT 2018/2 (Sheldrick, 2018)'
_diffrn_ambient_temperature 100(2)
_diffrn_detector_area_resol_mean 10.24
_diffrn_measured_fraction_theta_full 0.898
_diffrn_measured_fraction_theta_max 0.854
_diffrn_measurement_device_type 'BrukerD8 goniometer'
_diffrn_measurement_method 'omega and phi scans'
_diffrn_radiation_type CuK\a
_diffrn_radiation_wavelength 1.54178
_diffrn_reflns_av_R_equivalents 0.0497
_diffrn_reflns_av_unetI/netI 0.0294
_diffrn_reflns_Laue_measured_fraction_full 0.898
_diffrn_reflns_Laue_measured_fraction_max 0.854
_diffrn_reflns_limit_h_max 35
_diffrn_reflns_limit_h_min -35
_diffrn_reflns_limit_k_max 15
_diffrn_reflns_limit_k_min -18
_diffrn_reflns_limit_l_max 38
_diffrn_reflns_limit_l_min -38
_diffrn_reflns_number 155269
_diffrn_reflns_point_group_measured_fraction_full 0.898
_diffrn_reflns_point_group_measured_fraction_max 0.854
_diffrn_reflns_theta_full 67.679
_diffrn_reflns_theta_max 75.613
_diffrn_reflns_theta_min 2.063
_diffrn_source 'rotating-anode X-ray tube'
_exptl_absorpt_coefficient_mu 0.730
_exptl_absorpt_correction_T_max 1.0000
_exptl_absorpt_correction_T_min 0.8477
_exptl_absorpt_correction_type empirical
_exptl_absorpt_process_details 'SADABS Sheldrick 1996'
_exptl_crystal_colour colourless
_exptl_crystal_density_diffrn 1.308
_exptl_crystal_description prismatic
_exptl_crystal_F_000 5376
_exptl_crystal_size_max 0.100
_exptl_crystal_size_mid 0.050
_exptl_crystal_size_min 0.050
_refine_diff_density_max 0.574
_refine_diff_density_min -0.355
_refine_diff_density_rms 0.061
_refine_ls_extinction_method none
_refine_ls_goodness_of_fit_ref 1.201
_refine_ls_hydrogen_treatment constr
_refine_ls_matrix_type full
_refine_ls_number_parameters 1822
_refine_ls_number_reflns 22651
_refine_ls_number_restraints 170
_refine_ls_restrained_S_all 1.198
_refine_ls_R_factor_all 0.0813
_refine_ls_R_factor_gt 0.0728
_refine_ls_shift/su_max 0.000
_refine_ls_shift/su_mean 0.000
_refine_ls_structure_factor_coef Fsqd
_refine_ls_weighting_details 'w=1/[\s^2^(Fo^2^)+(0.0194P)^2^+34.9588P] where P=(Fo^2^+2Fc^2^)/3'
_refine_ls_weighting_scheme calc
_refine_ls_wR_factor_gt 0.1650
_refine_ls_wR_factor_ref 0.1688
_reflns_Friedel_coverage 0.000
_reflns_number_gt 19953
_reflns_number_total 22651
_reflns_threshold_expression 'I > 2\s(I)'
_cod_data_source_file d2ce01641a2.cif
_cod_data_source_block 1b
_cod_depositor_comments 'Adding full bibliography for 7246277--7246281.cif.'
_cod_original_sg_symbol_H-M 'P 21/n'
_cod_database_code 7246281
_shelx_shelxl_version_number 2018/3
_shelx_space_group_comment
;
The symmetry employed for this shelxl refinement is uniquely defined
by the following loop, which should always be used as a source of
symmetry information in preference to the above space-group names.
They are only intended as comments.
;
_shelx_estimated_absorpt_t_min 0.931
_shelx_estimated_absorpt_t_max 0.964

loop_
_space_group_symop_operation_xyz
'x, y, z'
'-x+1/2, y+1/2, -z+1/2'
'-x, -y, -z'
'x-1/2, -y-1/2, z-1/2'

loop_
_atom_site_label
_atom_site_type_symbol
_atom_site_fract_x
_atom_site_fract_y
_atom_site_fract_z
_atom_site_U_iso_or_equiv
_atom_site_adp_type
_atom_site_occupancy
_atom_site_site_symmetry_order
_atom_site_calc_flag
_atom_site_refinement_flags_posn
_atom_site_refinement_flags_adp
_atom_site_refinement_flags_occupancy
_atom_site_disorder_assembly
_atom_site_disorder_group
C1 C 0.46189(11) 0.5581(2) 0.78257(10) 0.0196(6) Uani 1 1 d . . . . .
C2 C 0.42881(10) 0.4766(2) 0.78876(10) 0.0168(6) Uani 1 1 d . . . . .
H2A H 0.418285 0.476771 0.818843 0.020 Uiso 1 1 calc R U . . .
H2B H 0.400466 0.482806 0.768777 0.020 Uiso 1 1 calc R U . . .
C3 C 0.45356(10) 0.3857(2) 0.77994(10) 0.0176(6) Uani 1 1 d . . . . .
C4 C 0.46942(11) 0.3864(2) 0.73292(10) 0.0206(7) Uani 1 1 d . . . . .
H4A H 0.485529 0.328141 0.726690 0.025 Uiso 1 1 calc R U . . .
H4B H 0.441461 0.392277 0.712442 0.025 Uiso 1 1 calc R U . . .
C5 C 0.50319(11) 0.4666(2) 0.72680(11) 0.0255(7) Uani 1 1 d . . . . .
H5 H 0.513465 0.466542 0.696295 0.031 Uiso 1 1 calc R U . . .
C6 C 0.47764(11) 0.5566(2) 0.73553(11) 0.0237(7) Uani 1 1 d . . . . .
H6A H 0.449681 0.562858 0.715088 0.028 Uiso 1 1 calc R U . . .
H6B H 0.499077 0.608708 0.730858 0.028 Uiso 1 1 calc R U . . .
C7 C 0.50565(11) 0.5475(2) 0.81403(11) 0.0253(7) Uani 1 1 d . . . . .
H7A H 0.527404 0.599557 0.810427 0.030 Uiso 1 1 calc R U . . .
H7B H 0.495775 0.547773 0.844318 0.030 Uiso 1 1 calc R U . . .
C8 C 0.53117(11) 0.4578(2) 0.80500(11) 0.0264(7) Uani 1 1 d . . . . .
H8 H 0.559520 0.451671 0.825539 0.032 Uiso 1 1 calc R U . . .
C9 C 0.49736(11) 0.3776(2) 0.81154(11) 0.0238(7) Uani 1 1 d . . . . .
H9A H 0.487376 0.377593 0.841802 0.029 Uiso 1 1 calc R U . . .
H9B H 0.513833 0.319201 0.806427 0.029 Uiso 1 1 calc R U . . .
C10 C 0.54681(11) 0.4571(3) 0.75830(12) 0.0300(8) Uani 1 1 d . . . . .
H10A H 0.563443 0.399174 0.752572 0.036 Uiso 1 1 calc R U . . .
H10B H 0.568906 0.508320 0.753971 0.036 Uiso 1 1 calc R U . . .
C11 C 0.43721(11) 0.6481(2) 0.79318(11) 0.0232(7) Uani 1 1 d . . . . .
H11A H 0.432240 0.650186 0.824680 0.028 Uiso 1 1 calc R U . . .
H11B H 0.458039 0.699865 0.786272 0.028 Uiso 1 1 calc R U . . .
C12 C 0.38568(11) 0.6984(2) 0.72784(11) 0.0219(7) Uani 1 1 d . . . . .
C13 C 0.33452(11) 0.6865(2) 0.71409(10) 0.0203(6) Uani 1 1 d . . . . .
C14 C 0.31082(11) 0.7092(2) 0.67508(11) 0.0220(7) Uani 1 1 d . . . . .
H14 H 0.326025 0.738112 0.652040 0.026 Uiso 1 1 calc R U . . .
C15 C 0.26324(11) 0.6865(2) 0.67229(10) 0.0207(6) Uani 1 1 d . . . . .
C16 C 0.22680(11) 0.6992(2) 0.63574(11) 0.0221(7) Uani 1 1 d . . . . .
C17 C 0.19038(11) 0.6311(2) 0.69256(10) 0.0203(6) Uani 1 1 d . . . . .
C18 C 0.24137(11) 0.6431(2) 0.70613(10) 0.0200(6) Uani 1 1 d . . . . .
C19 C 0.26499(11) 0.6198(2) 0.74509(10) 0.0196(6) Uani 1 1 d . . . . .
H19 H 0.249877 0.590324 0.768010 0.023 Uiso 1 1 calc R U . . .
C20 C 0.31263(11) 0.6433(2) 0.74785(10) 0.0201(6) Uani 1 1 d . . . . .
C21 C 0.34851(11) 0.6296(2) 0.78445(10) 0.0205(7) Uani 1 1 d . . . . .
C22 C 0.13904(11) 0.6663(2) 0.62565(11) 0.0233(7) Uani 1 1 d . . . . .
H22A H 0.138180 0.721964 0.607361 0.028 Uiso 1 1 calc R U . . .
H22B H 0.113990 0.672436 0.646627 0.028 Uiso 1 1 calc R U . . .
C23 C 0.12768(10) 0.5835(2) 0.59660(10) 0.0197(6) Uani 1 1 d . . . . .
C24 C 0.13302(10) 0.4945(2) 0.62277(9) 0.0178(6) Uani 1 1 d . . . . .
H24A H 0.112727 0.497192 0.647881 0.021 Uiso 1 1 calc R U . . .
H24B H 0.166227 0.487878 0.634052 0.021 Uiso 1 1 calc R U . . .
C25 C 0.11907(10) 0.4112(2) 0.59457(10) 0.0193(6) Uani 1 1 d . . . . .
C26 C 0.15147(11) 0.4083(2) 0.55618(10) 0.0220(7) Uani 1 1 d . . . . .
H26A H 0.184764 0.401551 0.567170 0.026 Uiso 1 1 calc R U . . .
H26B H 0.143197 0.354843 0.537600 0.026 Uiso 1 1 calc R U . . .
C27 C 0.14596(12) 0.4964(2) 0.52930(10) 0.0254(7) Uani 1 1 d . . . . .
H27 H 0.167132 0.493491 0.504425 0.031 Uiso 1 1 calc R U . . .
C28 C 0.15995(11) 0.5786(2) 0.55814(10) 0.0232(7) Uani 1 1 d . . . . .
H28A H 0.156979 0.635635 0.540943 0.028 Uiso 1 1 calc R U . . .
H28B H 0.193298 0.572376 0.569073 0.028 Uiso 1 1 calc R U . . .
C29 C 0.07602(11) 0.5926(2) 0.57873(11) 0.0255(7) Uani 1 1 d . . . . .
H29A H 0.054837 0.596203 0.603167 0.031 Uiso 1 1 calc R U . . .
H29B H 0.072324 0.649590 0.561595 0.031 Uiso 1 1 calc R U . . .
C30 C 0.06203(11) 0.5106(3) 0.55001(11) 0.0268(7) Uani 1 1 d . . . . .
H30 H 0.028445 0.517287 0.538764 0.032 Uiso 1 1 calc R U . . .
C31 C 0.06749(11) 0.4223(2) 0.57666(11) 0.0236(7) Uani 1 1 d . . . . .
H31A H 0.058428 0.369213 0.558147 0.028 Uiso 1 1 calc R U . . .
H31B H 0.046170 0.424259 0.601039 0.028 Uiso 1 1 calc R U . . .
C32 C 0.09449(12) 0.5059(3) 0.51178(11) 0.0292(8) Uani 1 1 d . . . . .
H32A H 0.085682 0.452800 0.493137 0.035 Uiso 1 1 calc R U . . .
H32B H 0.090837 0.562026 0.494023 0.035 Uiso 1 1 calc R U . . .
C33 C 0.12209(10) 0.3234(2) 0.62166(11) 0.0209(7) Uani 1 1 d . . . . .
H33A H 0.095603 0.322415 0.641319 0.025 Uiso 1 1 calc R U . . .
H33B H 0.118318 0.270124 0.601973 0.025 Uiso 1 1 calc R U . . .
C34 C 0.20741(11) 0.2719(2) 0.63334(10) 0.0197(6) Uani 1 1 d . . . . .
C35 C 0.24446(10) 0.2827(2) 0.66951(10) 0.0177(6) Uani 1 1 d . . . . .
C36 C 0.29162(10) 0.2565(2) 0.67158(10) 0.0182(6) Uani 1 1 d . . . . .
H36 H 0.305614 0.224766 0.648675 0.022 Uiso 1 1 calc R U . . .
C37 C 0.31668(10) 0.2803(2) 0.70976(10) 0.0179(6) Uani 1 1 d . . . . .
C38 C 0.36758(10) 0.2645(2) 0.72298(10) 0.0179(6) Uani 1 1 d . . . . .
C39 C 0.33375(10) 0.3414(2) 0.77889(10) 0.0184(6) Uani 1 1 d . . . . .
C40 C 0.29652(10) 0.3270(2) 0.74331(10) 0.0173(6) Uani 1 1 d . . . . .
C41 C 0.24918(11) 0.3525(2) 0.74148(10) 0.0184(6) Uani 1 1 d . . . . .
H41 H 0.235163 0.383885 0.764481 0.022 Uiso 1 1 calc R U . . .
C42 C 0.22412(10) 0.3285(2) 0.70341(10) 0.0172(6) Uani 1 1 d . . . . .
C43 C 0.17308(10) 0.3442(2) 0.69044(10) 0.0184(6) Uani 1 1 d . . . . .
C44 C 0.42075(10) 0.3056(2) 0.78880(10) 0.0198(6) Uani 1 1 d . . . . .
H44A H 0.437399 0.247857 0.782693 0.024 Uiso 1 1 calc R U . . .
H44B H 0.414251 0.305677 0.820006 0.024 Uiso 1 1 calc R U . . .
C45 C 0.95590(10) 0.5831(2) 0.74706(10) 0.0184(6) Uani 1 1 d . . . . .
N1 N 0.39149(9) 0.65918(18) 0.76907(9) 0.0206(6) Uani 1 1 d . . . . .
N2 N 0.18498(9) 0.66207(18) 0.64982(9) 0.0207(6) Uani 1 1 d . . . . .
N3 N 0.16680(8) 0.31406(18) 0.64765(8) 0.0186(5) Uani 1 1 d . . . . .
N4 N 0.37557(9) 0.30679(18) 0.76331(8) 0.0179(5) Uani 1 1 d . . . . .
O1 O 0.41649(8) 0.73299(17) 0.70789(8) 0.0296(5) Uani 1 1 d . . . . .
O2 O 0.23182(8) 0.73490(17) 0.60097(8) 0.0282(5) Uani 1 1 d . . . . .
O3 O 0.15906(8) 0.60264(16) 0.71425(7) 0.0262(5) Uani 1 1 d . . . . .
O4 O 0.34283(8) 0.60081(16) 0.82048(7) 0.0256(5) Uani 1 1 d . . . . .
O5 O 0.21082(8) 0.23501(16) 0.59856(7) 0.0246(5) Uani 1 1 d . . . . .
O6 O 0.39671(7) 0.22327(16) 0.70332(7) 0.0240(5) Uani 1 1 d . . . . .
O7 O 0.32948(8) 0.37391(16) 0.81441(7) 0.0242(5) Uani 1 1 d . . . . .
O8 O 0.14273(7) 0.37451(16) 0.71248(7) 0.0234(5) Uani 1 1 d . . . . .
C46 C 0.93131(10) 0.4937(2) 0.75916(10) 0.0186(6) Uani 1 1 d . . . . .
H46A H 0.928015 0.491710 0.790926 0.022 Uiso 1 1 calc R U . . .
H46B H 0.899244 0.491643 0.744772 0.022 Uiso 1 1 calc R U . . .
C47 C 0.95981(11) 0.4105(2) 0.74520(11) 0.0211(7) Uani 1 1 d . . . . .
C48 C 0.96415(11) 0.4144(2) 0.69575(11) 0.0226(7) Uani 1 1 d . . . . .
H48A H 0.982304 0.360947 0.686179 0.027 Uiso 1 1 calc R U . . .
H48B H 0.932282 0.412203 0.680963 0.027 Uiso 1 1 calc R U . . .
C49 C 0.98924(11) 0.5027(2) 0.68339(10) 0.0232(7) Uani 1 1 d . . . . .
H49 H 0.992027 0.504507 0.651229 0.028 Uiso 1 1 calc R U . . .
C50 C 0.96052(11) 0.5853(2) 0.69743(10) 0.0206(7) Uani 1 1 d . . . . .
H50A H 0.928702 0.584004 0.682510 0.025 Uiso 1 1 calc R U . . .
H50B H 0.976433 0.642487 0.689148 0.025 Uiso 1 1 calc R U . . .
C51 C 1.00555(11) 0.5847(2) 0.76994(11) 0.0239(7) Uani 1 1 d . . . . .
H51A H 1.021835 0.642233 0.762867 0.029 Uiso 1 1 calc R U . . .
H51B H 1.002813 0.582224 0.801767 0.029 Uiso 1 1 calc R U . . .
C52 C 1.03444(11) 0.5029(3) 0.75527(11) 0.0273(7) Uani 1 1 d . . . . .
H52 H 1.066734 0.504901 0.770016 0.033 Uiso 1 1 calc R U . . .
C53 C 1.00950(11) 0.4149(2) 0.76784(12) 0.0273(8) Uani 1 1 d . . . . .
H53A H 1.006958 0.412865 0.799696 0.033 Uiso 1 1 calc R U . . .
H53B H 1.028255 0.361368 0.759238 0.033 Uiso 1 1 calc R U . . .
C54 C 1.03863(11) 0.5057(3) 0.70593(12) 0.0292(8) Uani 1 1 d . . . . .
H54A H 1.055054 0.562346 0.697730 0.035 Uiso 1 1 calc R U . . .
H54B H 1.057400 0.452797 0.696629 0.035 Uiso 1 1 calc R U . . .
C55 C 0.92880(10) 0.6665(2) 0.76266(10) 0.0210(7) Uani 1 1 d . . . . .
H55A H 0.928438 0.664321 0.794711 0.025 Uiso 1 1 calc R U . . .
H55B H 0.945945 0.722527 0.754788 0.025 Uiso 1 1 calc R U . . .
C56 C 0.86625(11) 0.7197(2) 0.70644(10) 0.0203(6) Uani 1 1 d . . . . .
C57 C 0.81395(11) 0.7057(2) 0.70001(10) 0.0185(6) Uani 1 1 d . . . . .
C58 C 0.78320(11) 0.7333(2) 0.66594(10) 0.0198(6) Uani 1 1 d . . . . .
H58 H 0.793392 0.767577 0.642017 0.024 Uiso 1 1 calc R U . . .
C59 C 0.73658(11) 0.7072(2) 0.66944(10) 0.0184(6) Uani 1 1 d . . . . .
C60 C 0.69493(11) 0.7190(2) 0.63791(11) 0.0209(7) Uani 1 1 d . . . . .
C61 C 0.66998(11) 0.6429(2) 0.69829(10) 0.0194(6) Uani 1 1 d . . . . .
C62 C 0.72175(11) 0.6577(2) 0.70492(10) 0.0192(6) Uani 1 1 d . . . . .
C63 C 0.75251(11) 0.6299(2) 0.73892(10) 0.0187(6) Uani 1 1 d . . . . .
H63 H 0.742316 0.596094 0.762973 0.022 Uiso 1 1 calc R U . . .
C64 C 0.79921(11) 0.6554(2) 0.73510(10) 0.0181(6) Uani 1 1 d . . . . .
C65 C 0.84121(11) 0.6376(2) 0.76513(10) 0.0201(7) Uani 1 1 d . . . . .
C66 C 0.60933(11) 0.6698(2) 0.63663(11) 0.0233(7) Uani 1 1 d . . . . .
H66A H 0.603513 0.723104 0.617332 0.028 Uiso 1 1 calc R U . . .
H66B H 0.586356 0.672563 0.659667 0.028 Uiso 1 1 calc R U . . .
C67 C 0.60076(11) 0.5820(2) 0.61026(10) 0.0204(6) Uani 1 1 d . . . . .
C68 C 0.61353(10) 0.4967(2) 0.63784(10) 0.0190(6) Uani 1 1 d . . . . .
H68A H 0.647456 0.498790 0.647324 0.023 Uiso 1 1 calc R U . . .
H68B H 0.594906 0.496596 0.664091 0.023 Uiso 1 1 calc R U . . .
C69 C 0.60336(10) 0.4090(2) 0.61193(10) 0.0195(6) Uani 1 1 d . . . . .
C70 C 0.63275(11) 0.4100(2) 0.57138(10) 0.0225(7) Uani 1 1 d . . . . .
H70A H 0.666832 0.411817 0.580304 0.027 Uiso 1 1 calc R U . . .
H70B H 0.626598 0.353456 0.554362 0.027 Uiso 1 1 calc R U . . .
C71 C 0.61980(12) 0.4937(2) 0.54321(10) 0.0256(7) Uani 1 1 d . . . . .
H71 H 0.639156 0.493497 0.517039 0.031 Uiso 1 1 calc R U . . .
C72 C 0.63025(11) 0.5809(2) 0.56948(10) 0.0232(7) Uani 1 1 d . . . . .
H72A H 0.622346 0.635162 0.551324 0.028 Uiso 1 1 calc R U . . .
H72B H 0.664339 0.583604 0.578323 0.028 Uiso 1 1 calc R U . . .
C73 C 0.54800(11) 0.5774(2) 0.59554(11) 0.0260(7) Uani 1 1 d . . . . .
H73A H 0.528595 0.577975 0.621278 0.031 Uiso 1 1 calc R U . . .
H73B H 0.539430 0.631659 0.577631 0.031 Uiso 1 1 calc R U . . .
C74 C 0.53758(11) 0.4905(3) 0.56916(11) 0.0282(8) Uani 1 1 d . . . . .
H74 H 0.503188 0.488280 0.560033 0.034 Uiso 1 1 calc R U . . .
C75 C 0.55072(11) 0.4064(2) 0.59703(11) 0.0243(7) Uani 1 1 d . . . . .
H75A H 0.544029 0.350112 0.579966 0.029 Uiso 1 1 calc R U . . .
H75B H 0.531230 0.405093 0.622711 0.029 Uiso 1 1 calc R U . . .
C76 C 0.56709(12) 0.4901(3) 0.52869(11) 0.0306(8) Uani 1 1 d . . . . .
H76A H 0.560356 0.434058 0.511498 0.037 Uiso 1 1 calc R U . . .
H76B H 0.558716 0.543703 0.510225 0.037 Uiso 1 1 calc R U . . .
C77 C 0.61412(11) 0.3248(2) 0.64000(11) 0.0227(7) Uani 1 1 d . . . . .
H77A H 0.592308 0.324046 0.664007 0.027 Uiso 1 1 calc R U . . .
H77B H 0.607643 0.269433 0.622187 0.027 Uiso 1 1 calc R U . . .
C78 C 0.69968(11) 0.2747(2) 0.63913(10) 0.0217(7) Uani 1 1 d . . . . .
C79 C 0.74243(11) 0.2857(2) 0.66940(10) 0.0203(7) Uani 1 1 d . . . . .
C80 C 0.78860(11) 0.2583(2) 0.66467(11) 0.0218(7) Uani 1 1 d . . . . .
H80 H 0.798002 0.225664 0.639939 0.026 Uiso 1 1 calc R U . . .
C81 C 0.82018(11) 0.2820(2) 0.69880(11) 0.0206(7) Uani 1 1 d . . . . .
C82 C 0.87265(11) 0.2687(2) 0.70369(11) 0.0232(7) Uani 1 1 d . . . . .
C83 C 0.84901(12) 0.3442(2) 0.76474(11) 0.0225(7) Uani 1 1 d . . . . .
C84 C 0.80644(11) 0.3296(2) 0.73507(10) 0.0197(6) Uani 1 1 d . . . . .
C85 C 0.76024(11) 0.3574(2) 0.73979(10) 0.0217(7) Uani 1 1 d . . . . .
H85 H 0.750806 0.390160 0.764456 0.026 Uiso 1 1 calc R U . . .
C86 C 0.72880(11) 0.3335(2) 0.70556(10) 0.0197(6) Uani 1 1 d . . . . .
C87 C 0.67710(11) 0.3522(2) 0.69968(10) 0.0210(7) Uani 1 1 d . . . . .
C88 C 0.93660(11) 0.3210(2) 0.75880(11) 0.0258(7) Uani 1 1 d . . . . .
H88A H 0.954985 0.268892 0.748071 0.031 Uiso 1 1 calc R U . . .
H88B H 0.937825 0.317573 0.790886 0.031 Uiso 1 1 calc R U . . .
N5 N 0.87997(9) 0.67264(18) 0.74463(8) 0.0191(5) Uani 1 1 d . . . . .
N6 N 0.65727(9) 0.67617(18) 0.65669(9) 0.0206(6) Uani 1 1 d . . . . .
N7 N 0.66296(9) 0.31991(18) 0.65858(9) 0.0206(6) Uani 1 1 d . . . . .
N8 N 0.88733(9) 0.31222(19) 0.74230(9) 0.0229(6) Uani 1 1 d . . . . .
O9 O 0.89193(8) 0.76246(16) 0.68389(8) 0.0259(5) Uani 1 1 d . . . . .
O10 O 0.69366(8) 0.75738(16) 0.60318(8) 0.0270(5) Uani 1 1 d . . . . .
O11 O 0.64308(8) 0.61213(16) 0.72372(7) 0.0247(5) Uani 1 1 d . . . . .
O12 O 0.84240(8) 0.60194(17) 0.80050(7) 0.0269(5) Uani 1 1 d . . . . .
O13 O 0.69639(8) 0.23491(17) 0.60475(8) 0.0279(5) Uani 1 1 d . . . . .
O14 O 0.89799(8) 0.22978(17) 0.67921(8) 0.0303(6) Uani 1 1 d . . . . .
O15 O 0.85096(8) 0.37451(17) 0.80125(8) 0.0295(5) Uani 1 1 d . . . . .
O16 O 0.65165(8) 0.38609(17) 0.72564(7) 0.0277(5) Uani 1 1 d . . . . .
C89 C 0.30906(13) 0.4929(2) 0.62474(13) 0.0323(8) Uani 1 1 d . . . . .
C90 C 0.35461(14) 0.4704(3) 0.65035(12) 0.0329(8) Uani 1 1 d . . . . .
H90A H 0.360954 0.403854 0.649793 0.040 Uiso 1 1 calc R U . . .
H90B H 0.353182 0.490385 0.680905 0.040 Uiso 1 1 calc R U . . .
C91 C 0.39263(13) 0.5232(3) 0.62750(12) 0.0317(8) Uani 1 1 d . . . . .
H91A H 0.423738 0.492554 0.631315 0.038 Uiso 1 1 calc R U . . .
H91B H 0.395501 0.586593 0.638580 0.038 Uiso 1 1 calc R U . . .
C92 C 0.37434(14) 0.5218(3) 0.57983(12) 0.0339(8) Uani 1 1 d . . . . .
H92A H 0.388685 0.571660 0.563261 0.041 Uiso 1 1 calc R U . . .
H92B H 0.381310 0.462578 0.566045 0.041 Uiso 1 1 calc R U . . .
C93 C 0.32150(14) 0.5358(3) 0.58219(12) 0.0355(9) Uani 1 1 d . . . . .
H93A H 0.313612 0.601763 0.581723 0.043 Uiso 1 1 calc R U . . .
H93B H 0.304134 0.505525 0.557476 0.043 Uiso 1 1 calc R U . . .
O17 O 0.26963(10) 0.48156(19) 0.63681(11) 0.0496(8) Uani 1 1 d . . . . .
C94 C 0.78378(12) 0.5126(2) 0.62192(11) 0.0268(7) Uani 1 1 d . . . . .
C95 C 0.83401(13) 0.4830(3) 0.63474(11) 0.0307(8) Uani 1 1 d . . . . .
H95A H 0.836047 0.415651 0.637339 0.037 Uiso 1 1 calc R U . . .
H95B H 0.844866 0.510723 0.662801 0.037 Uiso 1 1 calc R U . . .
C96 C 0.86380(12) 0.5174(2) 0.59807(11) 0.0285(8) Uani 1 1 d . . . . .
H96A H 0.896039 0.534202 0.609271 0.034 Uiso 1 1 calc R U . . .
H96B H 0.866162 0.470263 0.575247 0.034 Uiso 1 1 calc R U . . .
C97 C 0.83686(12) 0.6010(2) 0.58059(11) 0.0279(7) Uani 1 1 d . . . . .
H97A H 0.845090 0.615144 0.550534 0.033 Uiso 1 1 calc R U . . .
H97B H 0.843634 0.655208 0.599127 0.033 Uiso 1 1 calc R U . . .
C98 C 0.78492(12) 0.5721(2) 0.58207(11) 0.0272(7) Uani 1 1 d . . . . .
H98A H 0.764178 0.626101 0.584634 0.033 Uiso 1 1 calc R U . . .
H98B H 0.774646 0.537466 0.555670 0.033 Uiso 1 1 calc R U . . .
O18 O 0.74906(9) 0.49397(18) 0.64124(9) 0.0376(6) Uani 1 1 d . . . . .
C99 C 0.29844(12) 0.2698(3) 0.54540(11) 0.0287(8) Uani 1 1 d . . . . .
C100 C 0.26623(13) 0.3105(3) 0.50982(12) 0.0298(8) Uani 1 1 d . . . . .
H10C H 0.284847 0.337640 0.486811 0.036 Uiso 1 1 calc R U . . .
H10D H 0.245819 0.358461 0.521582 0.036 Uiso 1 1 calc R U . . .
C101 C 0.23659(13) 0.2304(3) 0.49210(12) 0.0317(8) Uani 1 1 d . . . . .
H10E H 0.226180 0.240284 0.461314 0.038 Uiso 1 1 calc R U . . .
H10F H 0.208484 0.220646 0.509261 0.038 Uiso 1 1 calc R U . . .
C102 C 0.27084(14) 0.1500(3) 0.49695(12) 0.0352(9) Uani 1 1 d . . . . .
H10G H 0.292631 0.148809 0.472916 0.042 Uiso 1 1 calc R U . . .
H10H H 0.253548 0.091195 0.497427 0.042 Uiso 1 1 calc R U . . .
C103 C 0.29780(13) 0.1677(3) 0.54044(12) 0.0328(8) Uani 1 1 d . . . . .
H10I H 0.281507 0.138684 0.564480 0.039 Uiso 1 1 calc R U . . .
H10J H 0.330371 0.143255 0.540212 0.039 Uiso 1 1 calc R U . . .
O19 O 0.32094(9) 0.3121(2) 0.57330(9) 0.0407(7) Uani 1 1 d . . . . .
C104 C 0.41781(12) 0.7788(2) 0.58789(12) 0.0290(8) Uani 1 1 d . . . . .
C105 C 0.44925(14) 0.7518(3) 0.55164(13) 0.0398(9) Uani 1 1 d . . . . .
H10K H 0.433600 0.765492 0.522909 0.048 Uiso 1 1 calc R U . . .
H10L H 0.456899 0.685842 0.553089 0.048 Uiso 1 1 calc R U . . .
C106 C 0.49365(14) 0.8094(3) 0.55937(14) 0.0425(10) Uani 1 1 d . . . . .
H10M H 0.490672 0.868338 0.543683 0.051 Uiso 1 1 calc R U . . .
H10N H 0.521805 0.776582 0.549748 0.051 Uiso 1 1 calc R U . . .
C107 C 0.49715(13) 0.8246(3) 0.60833(13) 0.0363(9) Uani 1 1 d . . . . .
H10O H 0.510237 0.770131 0.623787 0.044 Uiso 1 1 calc R U . . .
H10P H 0.517009 0.878385 0.616155 0.044 Uiso 1 1 calc R U . . .
C108 C 0.44594(12) 0.8407(3) 0.61841(12) 0.0333(8) Uani 1 1 d . . . . .
H10Q H 0.440650 0.824927 0.648974 0.040 Uiso 1 1 calc R U . . .
H10R H 0.437025 0.905382 0.613332 0.040 Uiso 1 1 calc R U . . .
O20 O 0.37746(9) 0.75330(19) 0.59202(9) 0.0380(6) Uani 1 1 d . . . . .
C109 C 0.34384(13) -0.0156(2) 0.60165(12) 0.0295(8) Uani 1 1 d . . . . .
C110 C 0.36274(13) 0.0251(3) 0.64420(13) 0.0374(9) Uani 1 1 d . . . . .
H11C H 0.363295 0.092688 0.642636 0.045 Uiso 1 1 calc R U . . .
H11D H 0.395120 0.002768 0.651826 0.045 Uiso 1 1 calc R U . . .
C111 C 0.32823(14) -0.0075(3) 0.67728(12) 0.0430(10) Uani 1 1 d . . . . .
H11E H 0.326856 0.036234 0.701679 0.052 Uiso 1 1 calc R U . . .
H11F H 0.337307 -0.068433 0.688890 0.052 Uiso 1 1 calc R U . . .
C112 C 0.28044(13) -0.0116(3) 0.65071(12) 0.0365(9) Uani 1 1 d . . . . .
H11G H 0.257856 -0.052476 0.664609 0.044 Uiso 1 1 calc R U . . .
H11H H 0.266215 0.049955 0.647221 0.044 Uiso 1 1 calc R U . . .
C113 C 0.29440(13) -0.0503(3) 0.60691(12) 0.0311(8) Uani 1 1 d . . . . .
H11I H 0.293763 -0.117938 0.607177 0.037 Uiso 1 1 calc R U . . .
H11J H 0.272637 -0.028080 0.583017 0.037 Uiso 1 1 calc R U . . .
O21 O 0.36470(10) -0.0189(2) 0.56830(9) 0.0411(7) Uani 1 1 d . . . . .
C114 C -0.10190(13) 0.0733(3) 0.41784(12) 0.0367(9) Uani 1 1 d . . . . .
C115 C -0.15299(14) 0.0816(3) 0.42781(15) 0.0445(10) Uani 1 1 d . . . . .
H11K H -0.171475 0.109301 0.403030 0.053 Uiso 1 1 calc R U . . .
H11L H -0.156456 0.120202 0.453790 0.053 Uiso 1 1 calc R U . . .
C116 C -0.16999(16) -0.0153(3) 0.43600(17) 0.0540(12) Uani 1 1 d . . . . .
H11M H -0.192236 -0.016079 0.459669 0.065 Uiso 1 1 calc R U . . .
H11N H -0.186085 -0.041071 0.409478 0.065 Uiso 1 1 calc R U . . .
C117 C -0.12656(15) -0.0682(3) 0.44848(17) 0.0509(12) Uani 1 1 d . . . . .
H11O H -0.130562 -0.133188 0.440037 0.061 Uiso 1 1 calc R U . . .
H11P H -0.119539 -0.064979 0.480213 0.061 Uiso 1 1 calc R U . . .
C118 C -0.08720(15) -0.0249(3) 0.42446(15) 0.0476(11) Uani 1 1 d . . . . .
H11Q H -0.056827 -0.028789 0.441783 0.057 Uiso 1 1 calc R U . . .
H11R H -0.083645 -0.055610 0.396229 0.057 Uiso 1 1 calc R U . . .
O22 O -0.07687(10) 0.1350(2) 0.40627(11) 0.0540(8) Uani 1 1 d . . . . .
C119 C 0.76717(13) 0.2923(3) 0.53704(13) 0.0348(9) Uani 1 1 d . . . . .
C120 C 0.72818(15) 0.3149(3) 0.50424(13) 0.0450(11) Uani 1 1 d . . . . .
H12A H 0.741082 0.339197 0.477361 0.054 Uiso 1 1 calc R U . . .
H12B H 0.706572 0.360963 0.515858 0.054 Uiso 1 1 calc R U . . .
C121 C 0.70266(14) 0.2256(4) 0.49545(13) 0.0480(12) Uani 1 1 d . . . . .
H12C H 0.686464 0.225183 0.466211 0.058 Uiso 1 1 calc R U . . .
H12D H 0.679212 0.213572 0.517424 0.058 Uiso 1 1 calc R U . . .
C122 C 0.74302(14) 0.1555(3) 0.49866(12) 0.0366(9) Uani 1 1 d . . . . .
H12E H 0.730985 0.093692 0.505167 0.044 Uiso 1 1 calc R U . . .
H12F H 0.759806 0.153008 0.471356 0.044 Uiso 1 1 calc R U . . .
C123 C 0.77532(13) 0.1912(3) 0.53598(12) 0.0318(8) Uani 1 1 d . . . . .
H12G H 0.767223 0.162832 0.563747 0.038 Uiso 1 1 calc R U . . .
H12H H 0.808807 0.177601 0.530890 0.038 Uiso 1 1 calc R U . . .
O23 O 0.78899(12) 0.3453(2) 0.56094(11) 0.0571(9) Uani 1 1 d . . . . .
C124 C 1.02436(13) 0.6254(3) 0.90162(13) 0.0316(8) Uani 1 1 d . . . . .
C125 C 1.04651(14) 0.6406(3) 0.94653(13) 0.0382(9) Uani 1 1 d . . . . .
H12I H 1.077467 0.609305 0.950042 0.046 Uiso 1 1 calc R U . . .
H12J H 1.025687 0.617470 0.968850 0.046 Uiso 1 1 calc R U . . .
C126 C 1.05259(14) 0.7448(3) 0.95027(13) 0.0390(9) Uani 1 1 d . . . . .
H12K H 1.024213 0.773710 0.961731 0.047 Uiso 1 1 calc R U . . .
H12L H 1.080564 0.760686 0.969415 0.047 Uiso 1 1 calc R U . . .
C127 C 1.05931(13) 0.7747(3) 0.90358(13) 0.0360(9) Uani 1 1 d . . . . .
H12M H 1.050446 0.839671 0.899374 0.043 Uiso 1 1 calc R U . . .
H12N H 1.092601 0.766551 0.896087 0.043 Uiso 1 1 calc R U . . .
C128 C 1.02683(13) 0.7131(3) 0.87597(12) 0.0304(8) Uani 1 1 d . . . . .
H12O H 0.995074 0.740907 0.871437 0.036 Uiso 1 1 calc R U . . .
H12P H 1.039920 0.701831 0.847352 0.036 Uiso 1 1 calc R U . . .
O24 O 1.00718(11) 0.55398(19) 0.88811(10) 0.0461(7) Uani 1 1 d . . . . .
C129 C 0.91251(12) 0.6016(3) 0.93786(12) 0.0307(8) Uani 1 1 d . . . . .
C130 C 0.88475(19) 0.5642(3) 0.89948(15) 0.0532(12) Uani 1 1 d . . . . .
H13A H 0.901575 0.574607 0.872609 0.064 Uiso 1 1 calc R U . . .
H13B H 0.853298 0.593684 0.896313 0.064 Uiso 1 1 calc R U . . .
C131 C 0.87978(16) 0.4627(3) 0.90819(15) 0.0465(11) Uani 1 1 d . . . . .
H13C H 0.848906 0.439543 0.896266 0.056 Uiso 1 1 calc R U . . .
H13D H 0.905386 0.427684 0.895186 0.056 Uiso 1 1 calc R U . . .
C132 C 0.88331(19) 0.4554(4) 0.95676(16) 0.0607(14) Uani 1 1 d . . . . .
H13E H 0.894798 0.394101 0.965943 0.073 Uiso 1 1 calc R U . . .
H13F H 0.852139 0.466177 0.968888 0.073 Uiso 1 1 calc R U . . .
C133 C 0.91824(18) 0.5286(3) 0.97177(15) 0.0551(13) Uani 1 1 d . . . . .
H13G H 0.910771 0.552396 1.000639 0.066 Uiso 1 1 calc R U . . .
H13H H 0.950920 0.504336 0.973410 0.066 Uiso 1 1 calc R U . . .
O25 O 0.92880(10) 0.67877(19) 0.94125(9) 0.0396(6) Uani 1 1 d . . . . .
C134 C -0.02341(19) 0.2275(5) 0.5955(2) 0.0291(16) Uani 0.860(7) 1 d D . P A 1
C135 C -0.05487(19) 0.3061(5) 0.58131(18) 0.0306(14) Uani 0.860(7) 1 d D . P A 1
H13I H -0.040338 0.342235 0.558394 0.037 Uiso 0.860(7) 1 calc R U P A 1
H13J H -0.060621 0.346843 0.606095 0.037 Uiso 0.860(7) 1 calc R U P A 1
C136 C -0.10052(16) 0.2625(3) 0.56401(18) 0.0380(12) Uani 0.860(7) 1 d D . P A 1
H13K H -0.122892 0.255549 0.587365 0.046 Uiso 0.860(7) 1 calc R U P A 1
H13L H -0.115661 0.299857 0.540411 0.046 Uiso 0.860(7) 1 calc R U P A 1
C137 C -0.0862(4) 0.1703(5) 0.5472(5) 0.0397(19) Uani 0.860(7) 1 d D . P A 1
H13M H -0.073808 0.175474 0.517874 0.048 Uiso 0.860(7) 1 calc R U P A 1
H13N H -0.113072 0.127032 0.546124 0.048 Uiso 0.860(7) 1 calc R U P A 1
C138 C -0.04717(19) 0.1403(4) 0.5809(2) 0.0328(16) Uani 0.860(7) 1 d D . P A 1
H13O H -0.060962 0.108616 0.605596 0.039 Uiso 0.860(7) 1 calc R U P A 1
H13P H -0.024430 0.098731 0.567636 0.039 Uiso 0.860(7) 1 calc R U P A 1
O26 O 0.01401(11) 0.2334(3) 0.61559(12) 0.0498(11) Uani 0.860(7) 1 d D . P A 1
C139 C -0.0808(19) 0.1607(18) 0.547(2) 0.031(6) Uani 0.140(7) 1 d D U P A 2
C140 C -0.0853(9) 0.2616(15) 0.5408(9) 0.031(5) Uani 0.140(7) 1 d D U P A 2
H14A H -0.116844 0.283191 0.548561 0.037 Uiso 0.140(7) 1 calc R U P A 2
H14B H -0.080670 0.277713 0.510164 0.037 Uiso 0.140(7) 1 calc R U P A 2
C141 C -0.0471(12) 0.304(2) 0.5702(12) 0.031(6) Uani 0.140(7) 1 d D U P A 2
H14C H -0.028991 0.348502 0.553817 0.037 Uiso 0.140(7) 1 calc R U P A 2
H14D H -0.061597 0.336199 0.594336 0.037 Uiso 0.140(7) 1 calc R U P A 2
C142 C -0.0147(13) 0.230(3) 0.5881(15) 0.031(6) Uani 0.140(7) 1 d D U P A 2
H14E H -0.011914 0.233700 0.620202 0.037 Uiso 0.140(7) 1 calc R U P A 2
H14F H 0.017166 0.237584 0.576901 0.037 Uiso 0.140(7) 1 calc R U P A 2
C143 C -0.0363(11) 0.139(2) 0.5735(14) 0.032(6) Uani 0.140(7) 1 d D U P A 2
H14G H -0.014214 0.105201 0.555604 0.039 Uiso 0.140(7) 1 calc R U P A 2
H14H H -0.043223 0.101230 0.598945 0.039 Uiso 0.140(7) 1 calc R U P A 2
O27 O -0.1057(6) 0.1061(12) 0.5289(6) 0.037(5) Uani 0.140(7) 1 d D U P A 2
C144 C 0.8105(2) -0.0156(4) 0.5898(2) 0.0315(14) Uani 0.815(7) 1 d D . P B 1
C145 C 0.8410(2) 0.0102(6) 0.6296(2) 0.0403(17) Uani 0.815(7) 1 d D . P B 1
H14I H 0.850245 0.075351 0.628478 0.048 Uiso 0.815(7) 1 calc R U P B 1
H14J H 0.870027 -0.027692 0.631788 0.048 Uiso 0.815(7) 1 calc R U P B 1
C146 C 0.8108(2) -0.0075(4) 0.66802(17) 0.0368(13) Uani 0.815(7) 1 d D . P B 1
H14K H 0.818798 0.035905 0.691920 0.044 Uiso 0.815(7) 1 calc R U P B 1
H14L H 0.815350 -0.070682 0.678961 0.044 Uiso 0.815(7) 1 calc R U P B 1
C147 C 0.7602(2) 0.0070(4) 0.64983(17) 0.0338(13) Uani 0.815(7) 1 d D . P B 1
H14M H 0.751543 0.072542 0.650609 0.041 Uiso 0.815(7) 1 calc R U P B 1
H14N H 0.737640 -0.028180 0.666700 0.041 Uiso 0.815(7) 1 calc R U P B 1
C148 C 0.7600(2) -0.0277(7) 0.6028(2) 0.0308(15) Uani 0.815(7) 1 d D . P B 1
H14O H 0.750495 -0.092835 0.601084 0.037 Uiso 0.815(7) 1 calc R U P B 1
H14P H 0.737898 0.008544 0.583686 0.037 Uiso 0.815(7) 1 calc R U P B 1
O28 O 0.82412(13) -0.0241(3) 0.55354(11) 0.0506(12) Uani 0.815(7) 1 d D . P B 1
C149 C 0.7818(7) -0.0170(16) 0.6541(6) 0.026(4) Uani 0.185(7) 1 d D U P B 2
C150 C 0.7727(9) -0.033(4) 0.6056(8) 0.031(5) Uani 0.185(7) 1 d D U P B 2
H15A H 0.753757 -0.088934 0.600142 0.038 Uiso 0.185(7) 1 calc R U P B 2
H15B H 0.755655 0.019639 0.591869 0.038 Uiso 0.185(7) 1 calc R U P B 2
C151 C 0.8213(9) -0.043(2) 0.5877(8) 0.034(5) Uani 0.185(7) 1 d D U P B 2
H15C H 0.821537 -0.019482 0.557649 0.040 Uiso 0.185(7) 1 calc R U P B 2
H15D H 0.831424 -0.107771 0.588025 0.040 Uiso 0.185(7) 1 calc R U P B 2
C152 C 0.8536(9) 0.014(2) 0.6185(8) 0.032(5) Uani 0.185(7) 1 d D U P B 2
H15E H 0.886862 -0.005691 0.617706 0.039 Uiso 0.185(7) 1 calc R U P B 2
H15F H 0.851545 0.080108 0.610787 0.039 Uiso 0.185(7) 1 calc R U P B 2
C153 C 0.8343(7) -0.0030(17) 0.6632(7) 0.028(4) Uani 0.185(7) 1 d D U P B 2
H15G H 0.848967 -0.058018 0.676798 0.034 Uiso 0.185(7) 1 calc R U P B 2
H15H H 0.840358 0.050048 0.682597 0.034 Uiso 0.185(7) 1 calc R U P B 2
O29 O 0.7523(5) -0.0145(11) 0.6805(5) 0.042(5) Uani 0.185(7) 1 d D U P B 2
C154 C 0.0221(4) 0.2534(8) 0.4655(3) 0.037(3) Uani 0.521(8) 1 d . U P C 1
C155 C 0.0285(6) 0.1531(10) 0.4757(7) 0.059(5) Uani 0.521(8) 1 d . U P C 1
H15I H -0.002310 0.123497 0.480116 0.071 Uiso 0.521(8) 1 calc R U P C 1
H15J H 0.049508 0.144296 0.502015 0.071 Uiso 0.521(8) 1 calc R U P C 1
C156 C 0.0535(10) 0.1102(19) 0.4310(6) 0.051(4) Uani 0.521(8) 1 d . U P C 1
H15K H 0.072951 0.055326 0.437861 0.061 Uiso 0.521(8) 1 calc R U P C 1
H15L H 0.029665 0.096202 0.407305 0.061 Uiso 0.521(8) 1 calc R U P C 1
C157 C 0.0814(5) 0.1875(11) 0.4217(6) 0.056(4) Uani 0.521(8) 1 d . U P C 1
H15M H 0.096125 0.181352 0.393461 0.067 Uiso 0.521(8) 1 calc R U P C 1
H15N H 0.106140 0.199307 0.444874 0.067 Uiso 0.521(8) 1 calc R U P C 1
C158 C 0.0406(6) 0.2653(13) 0.4202(4) 0.060(4) Uani 0.521(8) 1 d . U P C 1
H15O H 0.053864 0.327142 0.416185 0.072 Uiso 0.521(8) 1 calc R U P C 1
H15P H 0.015764 0.253064 0.397186 0.072 Uiso 0.521(8) 1 calc R U P C 1
O30 O 0.0031(3) 0.3084(5) 0.4883(2) 0.071(3) Uani 0.521(8) 1 d . U P C 1
C159 C 0.0257(9) 0.1213(13) 0.4701(9) 0.056(3) Uani 0.479(8) 1 d . U P C 2
C160 C 0.0537(11) 0.111(2) 0.4385(8) 0.057(3) Uani 0.479(8) 1 d . U P C 2
H16A H 0.037663 0.071398 0.416189 0.069 Uiso 0.479(8) 1 calc R U P C 2
H16B H 0.082339 0.077926 0.449846 0.069 Uiso 0.479(8) 1 calc R U P C 2
C161 C 0.0696(7) 0.2015(14) 0.4161(8) 0.061(3) Uani 0.479(8) 1 d . U P C 2
H16C H 0.103895 0.212319 0.421533 0.073 Uiso 0.479(8) 1 calc R U P C 2
H16D H 0.062023 0.199903 0.384451 0.073 Uiso 0.479(8) 1 calc R U P C 2
C162 C 0.0438(7) 0.2660(13) 0.4357(6) 0.062(3) Uani 0.479(8) 1 d . U P C 2
H16E H 0.017830 0.287726 0.415483 0.074 Uiso 0.479(8) 1 calc R U P C 2
H16F H 0.063995 0.318820 0.444248 0.074 Uiso 0.479(8) 1 calc R U P C 2
C163 C 0.0234(6) 0.2225(12) 0.4760(6) 0.060(3) Uani 0.479(8) 1 d . U P C 2
H16G H 0.042148 0.241104 0.502502 0.071 Uiso 0.479(8) 1 calc R U P C 2
H16H H -0.009745 0.242288 0.478709 0.071 Uiso 0.479(8) 1 calc R U P C 2
O31 O 0.0064(2) 0.0638(5) 0.4894(2) 0.060(2) Uani 0.479(8) 1 d . U P C 2

loop_
_atom_site_aniso_label
_atom_site_aniso_U_11
_atom_site_aniso_U_22
_atom_site_aniso_U_33
_atom_site_aniso_U_23
_atom_site_aniso_U_13
_atom_site_aniso_U_12
C1 0.0200(15) 0.0145(16) 0.0243(16) 0.0001(13) 0.0010(12) -0.0036(12)
C2 0.0172(14) 0.0136(15) 0.0198(14) -0.0007(12) 0.0016(11) 0.0001(11)
C3 0.0172(14) 0.0153(16) 0.0202(15) 0.0013(13) 0.0017(11) 0.0012(12)
C4 0.0194(15) 0.0189(17) 0.0239(16) -0.0017(14) 0.0057(12) 0.0000(12)
C5 0.0226(16) 0.0267(19) 0.0281(17) -0.0039(15) 0.0114(13) -0.0032(13)
C6 0.0244(16) 0.0207(17) 0.0263(17) 0.0004(14) 0.0052(13) -0.0061(13)
C7 0.0209(16) 0.0251(18) 0.0294(17) -0.0034(15) -0.0021(13) -0.0057(13)
C8 0.0172(15) 0.0279(19) 0.0334(18) -0.0025(16) -0.0029(13) -0.0008(13)
C9 0.0167(15) 0.0252(18) 0.0293(17) -0.0003(15) -0.0011(13) 0.0021(13)
C10 0.0189(16) 0.029(2) 0.043(2) -0.0028(17) 0.0078(14) -0.0047(14)
C11 0.0271(16) 0.0162(17) 0.0259(16) -0.0017(14) -0.0011(13) -0.0021(13)
C12 0.0272(16) 0.0125(16) 0.0260(16) -0.0031(14) 0.0028(13) -0.0011(13)
C13 0.0244(16) 0.0115(15) 0.0253(16) -0.0020(13) 0.0047(12) -0.0018(12)
C14 0.0298(17) 0.0130(16) 0.0238(16) 0.0014(13) 0.0065(13) -0.0007(13)
C15 0.0297(16) 0.0102(15) 0.0222(15) -0.0007(13) 0.0020(13) 0.0012(12)
C16 0.0279(16) 0.0142(16) 0.0245(16) 0.0008(14) 0.0040(13) 0.0008(13)
C17 0.0255(16) 0.0125(16) 0.0231(15) -0.0026(13) 0.0045(13) 0.0015(12)
C18 0.0252(16) 0.0104(15) 0.0247(16) -0.0037(13) 0.0058(12) 0.0009(12)
C19 0.0276(16) 0.0107(15) 0.0209(15) -0.0024(13) 0.0055(12) 0.0004(12)
C20 0.0297(16) 0.0092(15) 0.0217(15) -0.0015(13) 0.0050(13) 0.0032(12)
C21 0.0270(16) 0.0094(15) 0.0254(16) -0.0049(13) 0.0040(13) 0.0029(12)
C22 0.0224(16) 0.0183(17) 0.0293(17) 0.0021(14) 0.0019(13) 0.0043(13)
C23 0.0192(15) 0.0175(16) 0.0226(15) 0.0010(13) 0.0019(12) 0.0035(12)
C24 0.0161(14) 0.0180(16) 0.0194(14) 0.0008(13) 0.0012(11) 0.0009(12)
C25 0.0175(14) 0.0198(17) 0.0206(15) 0.0004(13) 0.0005(12) 0.0008(12)
C26 0.0221(15) 0.0209(17) 0.0231(16) -0.0038(14) 0.0027(12) 0.0005(13)
C27 0.0281(17) 0.0290(19) 0.0196(15) 0.0024(15) 0.0045(13) 0.0009(14)
C28 0.0249(16) 0.0219(18) 0.0230(16) 0.0013(14) 0.0037(13) 0.0000(13)
C29 0.0239(16) 0.0238(18) 0.0286(17) 0.0014(15) 0.0000(13) 0.0057(13)
C30 0.0209(16) 0.031(2) 0.0280(17) 0.0007(16) -0.0062(13) 0.0022(14)
C31 0.0199(15) 0.0247(18) 0.0258(16) -0.0030(15) -0.0018(12) 0.0007(13)
C32 0.0352(19) 0.030(2) 0.0218(16) 0.0020(16) -0.0046(14) 0.0019(15)
C33 0.0158(14) 0.0198(17) 0.0269(16) -0.0017(14) -0.0019(12) -0.0001(12)
C34 0.0216(15) 0.0136(16) 0.0242(16) 0.0024(13) 0.0033(12) -0.0010(12)
C35 0.0190(14) 0.0109(15) 0.0235(15) 0.0006(13) 0.0032(12) -0.0018(11)
C36 0.0216(15) 0.0111(15) 0.0223(15) 0.0004(13) 0.0045(12) 0.0019(12)
C37 0.0183(14) 0.0104(15) 0.0255(16) 0.0006(13) 0.0051(12) -0.0001(11)
C38 0.0178(14) 0.0133(15) 0.0229(15) 0.0008(13) 0.0028(12) -0.0013(12)
C39 0.0184(14) 0.0136(16) 0.0236(16) 0.0007(13) 0.0047(12) -0.0027(12)
C40 0.0196(14) 0.0117(15) 0.0207(15) 0.0022(13) 0.0036(12) -0.0022(11)
C41 0.0215(15) 0.0117(15) 0.0224(15) 0.0017(13) 0.0047(12) 0.0010(12)
C42 0.0186(14) 0.0102(15) 0.0231(15) 0.0035(13) 0.0046(12) -0.0005(11)
C43 0.0172(14) 0.0141(15) 0.0241(15) 0.0038(13) 0.0032(12) -0.0005(12)
C44 0.0161(14) 0.0190(17) 0.0242(16) 0.0010(14) -0.0002(12) 0.0021(12)
C45 0.0163(14) 0.0165(16) 0.0222(15) 0.0017(13) -0.0002(11) -0.0013(12)
N1 0.0243(13) 0.0120(13) 0.0255(14) -0.0007(11) 0.0026(11) -0.0005(10)
N2 0.0219(13) 0.0162(14) 0.0243(13) 0.0008(12) 0.0022(11) 0.0003(10)
N3 0.0151(12) 0.0165(14) 0.0244(13) 0.0008(11) 0.0011(10) 0.0010(10)
N4 0.0165(12) 0.0136(13) 0.0238(13) -0.0011(11) 0.0030(10) -0.0002(10)
O1 0.0289(12) 0.0250(13) 0.0350(13) 0.0047(11) 0.0029(10) -0.0079(10)
O2 0.0320(13) 0.0254(13) 0.0273(12) 0.0062(11) 0.0021(10) -0.0020(10)
O3 0.0264(12) 0.0250(13) 0.0276(12) -0.0025(11) 0.0068(10) -0.0015(10)
O4 0.0300(12) 0.0243(13) 0.0229(12) 0.0021(10) 0.0054(9) 0.0043(10)
O5 0.0253(11) 0.0224(13) 0.0262(12) -0.0053(10) 0.0016(9) 0.0023(9)
O6 0.0193(11) 0.0235(12) 0.0294(12) -0.0042(10) 0.0029(9) 0.0031(9)
O7 0.0237(11) 0.0264(13) 0.0227(11) -0.0036(10) 0.0039(9) 0.0004(9)
O8 0.0202(11) 0.0241(13) 0.0265(12) 0.0003(10) 0.0058(9) 0.0039(9)
C46 0.0175(14) 0.0175(16) 0.0207(14) 0.0031(13) -0.0011(11) -0.0019(12)
C47 0.0188(15) 0.0181(17) 0.0261(16) 0.0026(14) -0.0026(12) 0.0009(12)
C48 0.0198(15) 0.0198(17) 0.0282(17) -0.0032(14) 0.0002(12) 0.0033(12)
C49 0.0216(15) 0.0246(18) 0.0240(16) 0.0002(15) 0.0057(12) 0.0021(13)
C50 0.0194(15) 0.0197(17) 0.0227(16) 0.0015(14) 0.0021(12) -0.0013(12)
C51 0.0184(15) 0.0246(18) 0.0284(17) -0.0013(15) -0.0019(13) -0.0041(13)
C52 0.0159(15) 0.0291(19) 0.0361(18) -0.0002(17) -0.0051(13) 0.0031(13)
C53 0.0209(16) 0.0281(19) 0.0323(18) 0.0033(16) -0.0056(13) 0.0041(14)
C54 0.0183(15) 0.0289(19) 0.041(2) -0.0041(17) 0.0086(14) 0.0010(14)
C55 0.0179(15) 0.0212(17) 0.0236(16) -0.0025(14) 0.0000(12) -0.0022(12)
C56 0.0243(16) 0.0150(16) 0.0217(15) -0.0042(13) 0.0028(12) -0.0004(12)
C57 0.0234(15) 0.0101(15) 0.0226(15) -0.0012(13) 0.0052(12) -0.0001(12)
C58 0.0238(15) 0.0147(16) 0.0213(15) -0.0001(13) 0.0042(12) 0.0009(12)
C59 0.0241(15) 0.0097(15) 0.0217(15) -0.0031(13) 0.0023(12) -0.0004(12)
C60 0.0234(15) 0.0139(16) 0.0254(16) -0.0016(14) 0.0016(12) 0.0020(12)
C61 0.0235(15) 0.0123(15) 0.0227(15) -0.0059(13) 0.0036(12) -0.0008(12)
C62 0.0227(15) 0.0137(16) 0.0216(15) -0.0050(13) 0.0052(12) -0.0006(12)
C63 0.0217(15) 0.0143(16) 0.0205(15) -0.0027(13) 0.0055(12) -0.0010(12)
C64 0.0211(15) 0.0136(15) 0.0198(15) -0.0032(13) 0.0034(12) 0.0020(12)
C65 0.0197(15) 0.0175(16) 0.0237(16) -0.0038(14) 0.0049(12) 0.0018(12)
C66 0.0179(15) 0.0202(17) 0.0317(17) -0.0023(15) 0.0000(13) 0.0028(12)
C67 0.0204(15) 0.0170(16) 0.0236(16) -0.0008(14) -0.0008(12) 0.0010(12)
C68 0.0171(14) 0.0203(17) 0.0198(14) -0.0015(14) 0.0013(11) 0.0002(12)
C69 0.0181(15) 0.0177(16) 0.0228(15) -0.0011(13) 0.0016(12) -0.0011(12)
C70 0.0241(16) 0.0206(17) 0.0231(16) -0.0036(14) 0.0033(12) -0.0004(13)
C71 0.0289(17) 0.0285(19) 0.0194(15) 0.0003(15) 0.0020(13) -0.0005(14)
C72 0.0249(16) 0.0208(17) 0.0236(16) 0.0020(14) 0.0003(13) -0.0006(13)
C73 0.0225(16) 0.0232(18) 0.0319(18) -0.0013(15) -0.0034(13) 0.0023(13)
C74 0.0195(15) 0.031(2) 0.0331(18) -0.0036(17) -0.0070(13) -0.0005(14)
C75 0.0197(15) 0.0240(18) 0.0291(17) -0.0046(15) -0.0009(13) -0.0046(13)
C76 0.0362(19) 0.029(2) 0.0255(17) -0.0018(16) -0.0089(14) -0.0006(15)
C77 0.0205(15) 0.0207(17) 0.0270(16) -0.0036(14) 0.0022(12) -0.0020(13)
C78 0.0233(16) 0.0182(17) 0.0239(16) 0.0009(14) 0.0043(12) -0.0014(13)
C79 0.0244(16) 0.0127(16) 0.0241(16) 0.0018(13) 0.0043(13) -0.0021(12)
C80 0.0282(16) 0.0131(16) 0.0246(16) -0.0034(14) 0.0057(13) 0.0000(13)
C81 0.0231(16) 0.0125(16) 0.0265(16) 0.0032(14) 0.0039(12) -0.0010(12)
C82 0.0252(16) 0.0137(16) 0.0306(17) 0.0029(14) 0.0024(13) -0.0003(13)
C83 0.0291(17) 0.0134(16) 0.0250(17) 0.0046(14) 0.0022(13) -0.0034(13)
C84 0.0270(16) 0.0105(15) 0.0219(15) 0.0037(13) 0.0037(12) -0.0044(12)
C85 0.0307(17) 0.0146(16) 0.0203(15) 0.0033(13) 0.0064(13) -0.0018(13)
C86 0.0263(16) 0.0115(15) 0.0218(15) 0.0033(13) 0.0063(12) 0.0006(12)
C87 0.0251(16) 0.0146(16) 0.0238(16) 0.0028(14) 0.0049(13) -0.0002(12)
C88 0.0245(16) 0.0213(18) 0.0311(18) 0.0056(15) -0.0044(13) 0.0009(13)
N5 0.0181(12) 0.0150(13) 0.0243(13) -0.0004(11) 0.0021(10) 0.0015(10)
N6 0.0206(13) 0.0158(14) 0.0254(14) -0.0007(12) 0.0008(10) -0.0013(10)
N7 0.0226(13) 0.0155(14) 0.0240(13) -0.0018(12) 0.0037(11) 0.0002(10)
N8 0.0254(14) 0.0147(14) 0.0284(14) 0.0022(12) -0.0010(11) -0.0005(11)
O9 0.0222(11) 0.0245(13) 0.0314(12) 0.0050(11) 0.0063(9) -0.0032(10)
O10 0.0298(12) 0.0230(13) 0.0281(12) 0.0043(11) -0.0008(10) -0.0009(10)
O11 0.0237(11) 0.0256(13) 0.0255(12) -0.0035(10) 0.0058(9) -0.0047(9)
O12 0.0265(12) 0.0329(14) 0.0216(12) 0.0037(11) 0.0030(9) 0.0011(10)
O13 0.0289(12) 0.0270(13) 0.0279(12) -0.0073(11) 0.0023(10) 0.0002(10)
O14 0.0270(12) 0.0245(13) 0.0395(14) -0.0039(12) 0.0033(10) 0.0033(10)
O15 0.0354(13) 0.0289(14) 0.0244(12) 0.0026(11) 0.0016(10) -0.0070(11)
O16 0.0283(12) 0.0290(14) 0.0265(12) -0.0020(11) 0.0087(10) 0.0041(10)
C89 0.040(2) 0.0154(17) 0.043(2) -0.0030(17) 0.0105(16) 0.0022(15)
C90 0.053(2) 0.0211(19) 0.0253(17) 0.0034(15) 0.0059(16) -0.0006(16)
C91 0.037(2) 0.0246(19) 0.0332(19) -0.0010(16) 0.0006(15) -0.0016(15)
C92 0.048(2) 0.026(2) 0.0282(18) 0.0011(16) 0.0067(16) -0.0067(16)
C93 0.050(2) 0.0221(19) 0.034(2) 0.0037(17) -0.0049(17) -0.0013(16)
O17 0.0457(17) 0.0256(15) 0.080(2) -0.0014(16) 0.0227(16) 0.0006(12)
C94 0.0356(19) 0.0185(17) 0.0266(17) -0.0020(15) 0.0039(14) -0.0028(14)
C95 0.0375(19) 0.026(2) 0.0281(17) 0.0069(16) -0.0003(15) -0.0011(15)
C96 0.0302(18) 0.0261(19) 0.0290(17) 0.0003(16) 0.0014(14) 0.0012(14)
C97 0.0370(19) 0.0223(18) 0.0249(17) -0.0007(15) 0.0066(14) 0.0000(15)
C98 0.0341(18) 0.0235(19) 0.0238(16) 0.0003(15) 0.0013(14) 0.0021(14)
O18 0.0399(15) 0.0287(14) 0.0455(15) 0.0039(13) 0.0155(12) -0.0025(12)
C99 0.0256(17) 0.034(2) 0.0273(17) 0.0008(16) 0.0057(14) 0.0024(15)
C100 0.0345(19) 0.0242(19) 0.0309(18) 0.0047(16) 0.0027(15) 0.0044(15)
C101 0.0327(19) 0.034(2) 0.0285(18) 0.0037(17) -0.0017(14) 0.0020(16)
C102 0.048(2) 0.027(2) 0.0308(19) -0.0003(17) 0.0069(17) 0.0035(17)
C103 0.0326(19) 0.034(2) 0.0317(19) 0.0065(17) 0.0045(15) 0.0102(16)
O19 0.0372(14) 0.0453(17) 0.0391(15) -0.0034(14) -0.0034(12) -0.0069(13)
C104 0.0312(19) 0.0232(19) 0.0323(18) 0.0099(16) -0.0008(14) 0.0008(14)
C105 0.044(2) 0.040(2) 0.035(2) -0.0012(19) -0.0001(17) 0.0030(18)
C106 0.041(2) 0.038(2) 0.051(2) 0.012(2) 0.0175(19) 0.0019(18)
C107 0.0306(19) 0.030(2) 0.048(2) 0.0013(19) 0.0027(16) -0.0005(16)
C108 0.0302(18) 0.034(2) 0.035(2) 0.0037(17) 0.0027(15) -0.0039(16)
O20 0.0315(14) 0.0388(16) 0.0431(15) 0.0079(13) -0.0046(11) -0.0073(12)
C109 0.0333(18) 0.0216(18) 0.0339(19) 0.0014(16) 0.0043(15) 0.0050(14)
C110 0.0280(18) 0.041(2) 0.044(2) -0.0097(19) 0.0032(16) 0.0001(16)
C111 0.040(2) 0.059(3) 0.0303(19) -0.007(2) 0.0029(16) -0.004(2)
C112 0.0311(19) 0.046(2) 0.0323(19) -0.0002(19) 0.0047(15) -0.0065(17)
C113 0.038(2) 0.0238(19) 0.0311(19) 0.0022(16) 0.0000(15) -0.0032(15)
O21 0.0450(16) 0.0420(17) 0.0373(15) 0.0066(13) 0.0127(12) 0.0079(13)
C114 0.0320(19) 0.046(3) 0.0319(19) 0.0056(19) 0.0040(15) 0.0072(18)
C115 0.034(2) 0.044(3) 0.056(3) 0.012(2) 0.0060(18) 0.0072(18)
C116 0.042(2) 0.054(3) 0.067(3) 0.014(3) 0.011(2) 0.001(2)
C117 0.046(2) 0.034(2) 0.074(3) 0.001(2) 0.005(2) -0.0014(19)
C118 0.045(2) 0.050(3) 0.050(2) 0.012(2) 0.017(2) 0.017(2)
O22 0.0413(16) 0.057(2) 0.064(2) 0.0224(18) 0.0080(15) -0.0013(15)
C119 0.037(2) 0.033(2) 0.036(2) -0.0039(18) 0.0095(16) -0.0035(17)
C120 0.056(3) 0.047(3) 0.033(2) 0.011(2) 0.0153(19) 0.025(2)
C121 0.031(2) 0.084(4) 0.028(2) -0.007(2) -0.0049(16) 0.010(2)
C122 0.041(2) 0.037(2) 0.032(2) -0.0084(18) 0.0026(16) -0.0039(17)
C123 0.0299(18) 0.033(2) 0.0319(19) -0.0047(17) -0.0014(15) 0.0046(15)
O23 0.063(2) 0.0441(19) 0.065(2) -0.0186(17) 0.0078(17) -0.0161(16)
C124 0.0320(18) 0.024(2) 0.039(2) -0.0001(17) 0.0112(15) 0.0023(15)
C125 0.037(2) 0.038(2) 0.040(2) 0.0060(19) 0.0012(17) 0.0072(17)
C126 0.038(2) 0.042(2) 0.036(2) -0.0047(19) -0.0052(16) 0.0024(18)
C127 0.0304(19) 0.029(2) 0.049(2) 0.0010(19) 0.0033(16) -0.0026(15)
C128 0.0321(18) 0.029(2) 0.0307(18) -0.0010(16) 0.0053(14) -0.0003(15)
O24 0.0570(18) 0.0270(15) 0.0552(18) -0.0052(14) 0.0115(15) -0.0041(13)
C129 0.0263(17) 0.037(2) 0.0292(18) 0.0028(17) 0.0014(14) 0.0028(15)
C130 0.075(3) 0.040(3) 0.042(2) 0.003(2) -0.020(2) 0.000(2)
C131 0.045(2) 0.036(2) 0.057(3) -0.006(2) -0.007(2) 0.0024(19)
C132 0.069(3) 0.053(3) 0.058(3) 0.016(3) -0.007(2) -0.030(3)
C133 0.069(3) 0.053(3) 0.041(2) 0.018(2) -0.012(2) -0.025(2)
O25 0.0443(15) 0.0300(15) 0.0443(16) 0.0029(13) 0.0013(12) -0.0024(12)
C134 0.021(2) 0.036(3) 0.030(3) 0.012(2) -0.002(2) -0.006(2)
C135 0.030(3) 0.030(3) 0.032(3) 0.002(2) -0.001(2) -0.001(2)
C136 0.029(2) 0.037(3) 0.048(3) 0.008(2) -0.006(2) 0.004(2)
C137 0.031(4) 0.043(4) 0.044(3) -0.002(3) -0.007(3) -0.003(3)
C138 0.020(2) 0.029(3) 0.049(4) 0.001(2) 0.000(2) 0.004(2)
O26 0.0359(19) 0.050(2) 0.061(2) 0.0220(19) -0.0204(16) -0.0133(16)
C139 0.034(11) 0.031(11) 0.030(10) 0.005(9) 0.015(9) 0.005(9)
C140 0.035(10) 0.029(10) 0.030(10) 0.010(8) 0.013(8) 0.005(8)
C141 0.036(11) 0.028(11) 0.030(11) 0.011(9) 0.011(9) 0.002(9)
C142 0.036(12) 0.029(11) 0.029(11) 0.011(9) 0.012(10) 0.001(10)
C143 0.034(12) 0.033(11) 0.031(11) 0.006(9) 0.013(10) 0.004(10)
O27 0.035(10) 0.031(10) 0.045(11) -0.004(9) -0.007(8) -0.011(8)
C144 0.031(3) 0.028(3) 0.035(3) -0.004(3) 0.002(2) 0.006(2)
C145 0.028(3) 0.050(4) 0.043(4) -0.013(3) 0.001(3) 0.005(3)
C146 0.041(4) 0.034(3) 0.035(3) -0.001(2) -0.001(3) 0.000(3)
C147 0.029(3) 0.035(3) 0.039(3) -0.005(2) 0.011(2) -0.005(2)
C148 0.033(3) 0.028(3) 0.032(3) 0.001(2) 0.000(2) -0.002(3)
O28 0.045(2) 0.071(3) 0.037(2) -0.006(2) 0.0091(16) 0.0010(19)
C149 0.022(9) 0.024(8) 0.031(8) 0.005(6) 0.004(7) -0.002(7)
C150 0.027(10) 0.032(9) 0.035(9) 0.008(8) -0.005(8) -0.001(9)
C151 0.029(10) 0.035(9) 0.037(9) 0.010(8) 0.008(7) 0.002(8)
C152 0.028(10) 0.035(9) 0.035(9) 0.009(8) 0.011(7) 0.003(8)
C153 0.021(9) 0.032(8) 0.032(8) 0.011(7) 0.005(7) -0.001(7)
O29 0.045(8) 0.035(9) 0.046(9) -0.006(7) 0.019(7) -0.004(7)
C154 0.052(5) 0.035(6) 0.022(4) -0.001(4) -0.008(4) 0.028(5)
C155 0.045(6) 0.063(11) 0.073(11) 0.056(10) 0.029(6) 0.028(8)
C156 0.068(7) 0.046(7) 0.040(7) -0.018(7) 0.006(6) -0.017(6)
C157 0.065(8) 0.048(7) 0.057(7) 0.024(5) 0.032(6) 0.034(5)
C158 0.079(7) 0.068(8) 0.034(6) 0.029(6) 0.011(6) 0.016(6)
O30 0.071(5) 0.077(5) 0.062(5) -0.020(4) -0.018(4) 0.026(4)
C159 0.059(5) 0.047(6) 0.062(5) 0.015(5) 0.006(4) 0.009(5)
C160 0.065(6) 0.043(6) 0.065(6) 0.016(5) 0.009(5) 0.010(5)
C161 0.073(6) 0.045(6) 0.068(6) 0.014(5) 0.015(5) 0.008(5)
C162 0.072(5) 0.042(5) 0.073(6) 0.010(5) 0.018(5) 0.006(4)
C163 0.066(5) 0.045(6) 0.069(6) 0.007(5) 0.014(5) 0.008(5)
O31 0.055(4) 0.071(5) 0.053(4) 0.030(4) 0.007(3) -0.007(4)

loop_
_atom_type_symbol
_atom_type_description
_atom_type_scat_dispersion_real
_atom_type_scat_dispersion_imag
_atom_type_scat_source
C C 0.0181 0.0091 'International Tables Vol C Tables 4.2.6.8 and 6.1.1.4'
H H 0.0000 0.0000 'International Tables Vol C Tables 4.2.6.8 and 6.1.1.4'
N N 0.0311 0.0180 'International Tables Vol C Tables 4.2.6.8 and 6.1.1.4'
O O 0.0492 0.0322 'International Tables Vol C Tables 4.2.6.8 and 6.1.1.4'

loop_
_geom_angle_atom_site_label_1
_geom_angle_atom_site_label_2
_geom_angle_atom_site_label_3
_geom_angle
_geom_angle_site_symmetry_1
_geom_angle_site_symmetry_3
_geom_angle_publ_flag
C11 C1 C2 110.6(2) . . ?
C11 C1 C7 108.2(3) . . ?
C2 C1 C7 108.6(3) . . ?
C11 C1 C6 111.8(3) . . ?
C2 C1 C6 108.4(3) . . ?
C7 C1 C6 109.2(3) . . ?
C3 C2 C1 111.3(2) . . ?
C3 C2 H2A 109.4 . . ?
C1 C2 H2A 109.4 . . ?
C3 C2 H2B 109.4 . . ?
C1 C2 H2B 109.4 . . ?
H2A C2 H2B 108.0 . . ?
C44 C3 C2 110.2(2) . . ?
C44 C3 C9 107.7(3) . . ?
C2 C3 C9 108.3(3) . . ?
C44 C3 C4 112.6(3) . . ?
C2 C3 C4 108.7(2) . . ?
C9 C3 C4 109.3(2) . . ?
C5 C4 C3 109.7(3) . . ?
C5 C4 H4A 109.7 . . ?
C3 C4 H4A 109.7 . . ?
C5 C4 H4B 109.7 . . ?
C3 C4 H4B 109.7 . . ?
H4A C4 H4B 108.2 . . ?
C4 C5 C6 109.4(2) . . ?
C4 C5 C10 109.8(3) . . ?
C6 C5 C10 109.7(3) . . ?
C4 C5 H5 109.3 . . ?
C6 C5 H5 109.3 . . ?
C10 C5 H5 109.3 . . ?
C5 C6 C1 110.0(3) . . ?
C5 C6 H6A 109.7 . . ?
C1 C6 H6A 109.7 . . ?
C5 C6 H6B 109.7 . . ?
C1 C6 H6B 109.7 . . ?
H6A C6 H6B 108.2 . . ?
C8 C7 C1 110.1(3) . . ?
C8 C7 H7A 109.6 . . ?
C1 C7 H7A 109.6 . . ?
C8 C7 H7B 109.6 . . ?
C1 C7 H7B 109.6 . . ?
H7A C7 H7B 108.1 . . ?
C7 C8 C10 109.9(3) . . ?
C7 C8 C9 109.1(3) . . ?
C10 C8 C9 109.4(3) . . ?
C7 C8 H8 109.5 . . ?
C10 C8 H8 109.5 . . ?
C9 C8 H8 109.5 . . ?
C8 C9 C3 110.2(3) . . ?
C8 C9 H9A 109.6 . . ?
C3 C9 H9A 109.6 . . ?
C8 C9 H9B 109.6 . . ?
C3 C9 H9B 109.6 . . ?
H9A C9 H9B 108.1 . . ?
C8 C10 C5 109.4(3) . . ?
C8 C10 H10A 109.8 . . ?
C5 C10 H10A 109.8 . . ?
C8 C10 H10B 109.8 . . ?
C5 C10 H10B 109.8 . . ?
H10A C10 H10B 108.2 . . ?
N1 C11 C1 112.7(3) . . ?
N1 C11 H11A 109.0 . . ?
C1 C11 H11A 109.0 . . ?
N1 C11 H11B 109.0 . . ?
C1 C11 H11B 109.0 . . ?
H11A C11 H11B 107.8 . . ?
O1 C12 N1 125.7(3) . . ?
O1 C12 C13 128.3(3) . . ?
N1 C12 C13 106.0(3) . . ?
C14 C13 C20 122.9(3) . . ?
C14 C13 C12 129.3(3) . . ?
C20 C13 C12 107.7(3) . . ?
C15 C14 C13 114.9(3) . . ?
C15 C14 H14 122.6 . . ?
C13 C14 H14 122.6 . . ?
C14 C15 C18 122.1(3) . . ?
C14 C15 C16 130.2(3) . . ?
C18 C15 C16 107.7(3) . . ?
O2 C16 N2 126.0(3) . . ?
O2 C16 C15 127.8(3) . . ?
N2 C16 C15 106.2(3) . . ?
O3 C17 N2 125.9(3) . . ?
O3 C17 C18 127.7(3) . . ?
N2 C17 C18 106.4(3) . . ?
C19 C18 C15 123.2(3) . . ?
C19 C18 C17 129.0(3) . . ?
C15 C18 C17 107.8(3) . . ?
C18 C19 C20 114.5(3) . . ?
C18 C19 H19 122.8 . . ?
C20 C19 H19 122.8 . . ?
C19 C20 C13 122.4(3) . . ?
C19 C20 C21 129.3(3) . . ?
C13 C20 C21 108.3(3) . . ?
O4 C21 N1 125.6(3) . . ?
O4 C21 C20 128.7(3) . . ?
N1 C21 C20 105.8(3) . . ?
N2 C22 C23 114.7(3) . . ?
N2 C22 H22A 108.6 . . ?
C23 C22 H22A 108.6 . . ?
N2 C22 H22B 108.6 . . ?
C23 C22 H22B 108.6 . . ?
H22A C22 H22B 107.6 . . ?
C22 C23 C24 110.6(3) . . ?
C22 C23 C28 111.9(3) . . ?
C24 C23 C28 108.7(3) . . ?
C22 C23 C29 107.9(3) . . ?
C24 C23 C29 109.0(3) . . ?
C28 C23 C29 108.7(3) . . ?
C23 C24 C25 111.1(2) . . ?
C23 C24 H24A 109.4 . . ?
C25 C24 H24A 109.4 . . ?
C23 C24 H24B 109.4 . . ?
C25 C24 H24B 109.4 . . ?
H24A C24 H24B 108.0 . . ?
C33 C25 C24 110.5(2) . . ?
C33 C25 C26 112.2(3) . . ?
C24 C25 C26 108.2(2) . . ?
C33 C25 C31 107.9(3) . . ?
C24 C25 C31 109.2(3) . . ?
C26 C25 C31 108.6(3) . . ?
C27 C26 C25 110.2(3) . . ?
C27 C26 H26A 109.6 . . ?
C25 C26 H26A 109.6 . . ?
C27 C26 H26B 109.6 . . ?
C25 C26 H26B 109.6 . . ?
H26A C26 H26B 108.1 . . ?
C32 C27 C28 110.1(3) . . ?
C32 C27 C26 109.5(3) . . ?
C28 C27 C26 109.2(3) . . ?
C32 C27 H27 109.3 . . ?
C28 C27 H27 109.3 . . ?
C26 C27 H27 109.3 . . ?
C27 C28 C23 109.8(3) . . ?
C27 C28 H28A 109.7 . . ?
C23 C28 H28A 109.7 . . ?
C27 C28 H28B 109.7 . . ?
C23 C28 H28B 109.7 . . ?
H28A C28 H28B 108.2 . . ?
C30 C29 C23 110.5(3) . . ?
C30 C29 H29A 109.5 . . ?
C23 C29 H29A 109.5 . . ?
C30 C29 H29B 109.5 . . ?
C23 C29 H29B 109.5 . . ?
H29A C29 H29B 108.1 . . ?
C29 C30 C31 109.5(3) . . ?
C29 C30 C32 109.4(3) . . ?
C31 C30 C32 109.1(3) . . ?
C29 C30 H30 109.6 . . ?
C31 C30 H30 109.6 . . ?
C32 C30 H30 109.6 . . ?
C30 C31 C25 110.3(3) . . ?
C30 C31 H31A 109.6 . . ?
C25 C31 H31A 109.6 . . ?
C30 C31 H31B 109.6 . . ?
C25 C31 H31B 109.6 . . ?
H31A C31 H31B 108.1 . . ?
C27 C32 C30 109.3(3) . . ?
C27 C32 H32A 109.8 . . ?
C30 C32 H32A 109.8 . . ?
C27 C32 H32B 109.8 . . ?
C30 C32 H32B 109.8 . . ?
H32A C32 H32B 108.3 . . ?
N3 C33 C25 113.4(3) . . ?
N3 C33 H33A 108.9 . . ?
C25 C33 H33A 108.9 . . ?
N3 C33 H33B 108.9 . . ?
C25 C33 H33B 108.9 . . ?
H33A C33 H33B 107.7 . . ?
O5 C34 N3 125.7(3) . . ?
O5 C34 C35 128.4(3) . . ?
N3 C34 C35 105.9(3) . . ?
C36 C35 C42 122.3(3) . . ?
C36 C35 C34 129.7(3) . . ?
C42 C35 C34 108.0(3) . . ?
C37 C36 C35 114.7(3) . . ?
C37 C36 H36 122.7 . . ?
C35 C36 H36 122.7 . . ?
C36 C37 C40 123.0(3) . . ?
C36 C37 C38 129.4(3) . . ?
C40 C37 C38 107.6(3) . . ?
O6 C38 N4 125.8(3) . . ?
O6 C38 C37 127.8(3) . . ?
N4 C38 C37 106.4(2) . . ?
O7 C39 N4 125.7(3) . . ?
O7 C39 C40 128.4(3) . . ?
N4 C39 C40 105.9(3) . . ?
C37 C40 C41 122.4(3) . . ?
C37 C40 C39 108.3(3) . . ?
C41 C40 C39 129.2(3) . . ?
C42 C41 C40 114.6(3) . . ?
C42 C41 H41 122.7 . . ?
C40 C41 H41 122.7 . . ?
C41 C42 C35 123.0(3) . . ?
C41 C42 C43 129.2(3) . . ?
C35 C42 C43 107.8(3) . . ?
O8 C43 N3 126.2(3) . . ?
O8 C43 C42 127.7(3) . . ?
N3 C43 C42 106.1(2) . . ?
N4 C44 C3 114.6(3) . . ?
N4 C44 H44A 108.6 . . ?
C3 C44 H44A 108.6 . . ?
N4 C44 H44B 108.6 . . ?
C3 C44 H44B 108.6 . . ?
H44A C44 H44B 107.6 . . ?
C55 C45 C46 111.1(2) . . ?
C55 C45 C51 107.8(3) . . ?
C46 C45 C51 108.4(3) . . ?
C55 C45 C50 111.5(3) . . ?
C46 C45 C50 108.8(3) . . ?
C51 C45 C50 109.3(2) . . ?
C12 N1 C21 112.0(3) . . ?
C12 N1 C11 124.4(3) . . ?
C21 N1 C11 123.7(3) . . ?
C16 N2 C17 111.7(3) . . ?
C16 N2 C22 124.8(3) . . ?
C17 N2 C22 122.9(3) . . ?
C43 N3 C34 111.9(2) . . ?
C43 N3 C33 123.4(2) . . ?
C34 N3 C33 124.7(3) . . ?
C39 N4 C38 111.5(2) . . ?
C39 N4 C44 123.5(3) . . ?
C38 N4 C44 124.6(2) . . ?
C47 C46 C45 110.8(2) . . ?
C47 C46 H46A 109.5 . . ?
C45 C46 H46A 109.5 . . ?
C47 C46 H46B 109.5 . . ?
C45 C46 H46B 109.5 . . ?
H46A C46 H46B 108.1 . . ?
C88 C47 C46 111.1(3) . . ?
C88 C47 C48 111.2(3) . . ?
C46 C47 C48 108.6(3) . . ?
C88 C47 C53 107.9(3) . . ?
C46 C47 C53 108.7(3) . . ?
C48 C47 C53 109.2(3) . . ?
C49 C48 C47 110.0(3) . . ?
C49 C48 H48A 109.7 . . ?
C47 C48 H48A 109.7 . . ?
C49 C48 H48B 109.7 . . ?
C47 C48 H48B 109.7 . . ?
H48A C48 H48B 108.2 . . ?
C54 C49 C50 109.6(3) . . ?
C54 C49 C48 109.6(3) . . ?
C50 C49 C48 109.5(2) . . ?
C54 C49 H49 109.4 . . ?
C50 C49 H49 109.4 . . ?
C48 C49 H49 109.4 . . ?
C49 C50 C45 109.8(3) . . ?
C49 C50 H50A 109.7 . . ?
C45 C50 H50A 109.7 . . ?
C49 C50 H50B 109.7 . . ?
C45 C50 H50B 109.7 . . ?
H50A C50 H50B 108.2 . . ?
C52 C51 C45 110.0(3) . . ?
C52 C51 H51A 109.7 . . ?
C45 C51 H51A 109.7 . . ?
C52 C51 H51B 109.7 . . ?
C45 C51 H51B 109.7 . . ?
H51A C51 H51B 108.2 . . ?
C53 C52 C51 108.8(3) . . ?
C53 C52 C54 109.6(3) . . ?
C51 C52 C54 110.1(3) . . ?
C53 C52 H52 109.5 . . ?
C51 C52 H52 109.5 . . ?
C54 C52 H52 109.5 . . ?
C52 C53 C47 110.1(3) . . ?
C52 C53 H53A 109.6 . . ?
C47 C53 H53A 109.6 . . ?
C52 C53 H53B 109.6 . . ?
C47 C53 H53B 109.6 . . ?
H53A C53 H53B 108.2 . . ?
C49 C54 C52 109.5(3) . . ?
C49 C54 H54A 109.8 . . ?
C52 C54 H54A 109.8 . . ?
C49 C54 H54B 109.8 . . ?
C52 C54 H54B 109.8 . . ?
H54A C54 H54B 108.2 . . ?
N5 C55 C45 114.1(3) . . ?
N5 C55 H55A 108.7 . . ?
C45 C55 H55A 108.7 . . ?
N5 C55 H55B 108.7 . . ?
C45 C55 H55B 108.7 . . ?
H55A C55 H55B 107.6 . . ?
O9 C56 N5 126.2(3) . . ?
O9 C56 C57 128.1(3) . . ?
N5 C56 C57 105.8(3) . . ?
C58 C57 C64 122.7(3) . . ?
C58 C57 C56 129.5(3) . . ?
C64 C57 C56 107.8(3) . . ?
C59 C58 C57 115.0(3) . . ?
C59 C58 H58 122.5 . . ?
C57 C58 H58 122.5 . . ?
C58 C59 C62 122.2(3) . . ?
C58 C59 C60 129.7(3) . . ?
C62 C59 C60 108.0(3) . . ?
O10 C60 N6 126.3(3) . . ?
O10 C60 C59 127.9(3) . . ?
N6 C60 C59 105.8(3) . . ?
O11 C61 N6 125.7(3) . . ?
O11 C61 C62 128.1(3) . . ?
N6 C61 C62 106.2(3) . . ?
C63 C62 C59 122.8(3) . . ?
C63 C62 C61 129.5(3) . . ?
C59 C62 C61 107.7(3) . . ?
C64 C63 C62 114.9(3) . . ?
C64 C63 H63 122.6 . . ?
C62 C63 H63 122.6 . . ?
C63 C64 C57 122.4(3) . . ?
C63 C64 C65 129.3(3) . . ?
C57 C64 C65 108.2(3) . . ?
O12 C65 N5 125.7(3) . . ?
O12 C65 C64 128.3(3) . . ?
N5 C65 C64 106.0(3) . . ?
N6 C66 C67 113.3(3) . . ?
N6 C66 H66A 108.9 . . ?
C67 C66 H66A 108.9 . . ?
N6 C66 H66B 108.9 . . ?
C67 C66 H66B 108.9 . . ?
H66A C66 H66B 107.7 . . ?
C66 C67 C73 108.5(3) . . ?
C66 C67 C68 111.0(3) . . ?
C73 C67 C68 108.8(3) . . ?
C66 C67 C72 111.3(3) . . ?
C73 C67 C72 108.5(3) . . ?
C68 C67 C72 108.6(3) . . ?
C69 C68 C67 110.9(2) . . ?
C69 C68 H68A 109.4 . . ?
C67 C68 H68A 109.4 . . ?
C69 C68 H68B 109.4 . . ?
C67 C68 H68B 109.4 . . ?
H68A C68 H68B 108.0 . . ?
C77 C69 C68 110.7(3) . . ?
C77 C69 C75 108.1(3) . . ?
C68 C69 C75 109.2(3) . . ?
C77 C69 C70 111.6(3) . . ?
C68 C69 C70 108.8(3) . . ?
C75 C69 C70 108.4(3) . . ?
C71 C70 C69 110.2(3) . . ?
C71 C70 H70A 109.6 . . ?
C69 C70 H70A 109.6 . . ?
C71 C70 H70B 109.6 . . ?
C69 C70 H70B 109.6 . . ?
H70A C70 H70B 108.1 . . ?
C72 C71 C70 109.3(3) . . ?
C72 C71 C76 109.8(3) . . ?
C70 C71 C76 109.7(3) . . ?
C72 C71 H71 109.3 . . ?
C70 C71 H71 109.3 . . ?
C76 C71 H71 109.3 . . ?
C71 C72 C67 110.0(3) . . ?
C71 C72 H72A 109.7 . . ?
C67 C72 H72A 109.7 . . ?
C71 C72 H72B 109.7 . . ?
C67 C72 H72B 109.7 . . ?
H72A C72 H72B 108.2 . . ?
C74 C73 C67 110.5(3) . . ?
C74 C73 H73A 109.6 . . ?
C67 C73 H73A 109.6 . . ?
C74 C73 H73B 109.6 . . ?
C67 C73 H73B 109.6 . . ?
H73A C73 H73B 108.1 . . ?
C73 C74 C75 109.5(3) . . ?
C73 C74 C76 109.7(3) . . ?
C75 C74 C76 109.0(3) . . ?
C73 C74 H74 109.5 . . ?
C75 C74 H74 109.5 . . ?
C76 C74 H74 109.5 . . ?
C74 C75 C69 110.5(3) . . ?
C74 C75 H75A 109.6 . . ?
C69 C75 H75A 109.6 . . ?
C74 C75 H75B 109.6 . . ?
C69 C75 H75B 109.6 . . ?
H75A C75 H75B 108.1 . . ?
C71 C76 C74 109.0(3) . . ?
C71 C76 H76A 109.9 . . ?
C74 C76 H76A 109.9 . . ?
C71 C76 H76B 109.9 . . ?
C74 C76 H76B 109.9 . . ?
H76A C76 H76B 108.3 . . ?
N7 C77 C69 114.5(3) . . ?
N7 C77 H77A 108.6 . . ?
C69 C77 H77A 108.6 . . ?
N7 C77 H77B 108.6 . . ?
C69 C77 H77B 108.6 . . ?
H77A C77 H77B 107.6 . . ?
O13 C78 N7 125.5(3) . . ?
O13 C78 C79 128.3(3) . . ?
N7 C78 C79 106.1(3) . . ?
C80 C79 C86 122.4(3) . . ?
C80 C79 C78 129.8(3) . . ?
C86 C79 C78 107.7(3) . . ?
C79 C80 C81 114.9(3) . . ?
C79 C80 H80 122.5 . . ?
C81 C80 H80 122.5 . . ?
C80 C81 C84 122.6(3) . . ?
C80 C81 C82 129.7(3) . . ?
C84 C81 C82 107.6(3) . . ?
O14 C82 N8 126.0(3) . . ?
O14 C82 C81 128.0(3) . . ?
N8 C82 C81 106.0(3) . . ?
O15 C83 N8 125.9(3) . . ?
O15 C83 C84 128.3(3) . . ?
N8 C83 C84 105.8(3) . . ?
C85 C84 C81 122.5(3) . . ?
C85 C84 C83 129.2(3) . . ?
C81 C84 C83 108.3(3) . . ?
C84 C85 C86 114.6(3) . . ?
C84 C85 H85 122.7 . . ?
C86 C85 H85 122.7 . . ?
C79 C86 C85 122.9(3) . . ?
C79 C86 C87 108.0(3) . . ?
C85 C86 C87 129.2(3) . . ?
O16 C87 N7 126.1(3) . . ?
O16 C87 C86 127.6(3) . . ?
N7 C87 C86 106.3(3) . . ?
N8 C88 C47 113.2(3) . . ?
N8 C88 H88A 108.9 . . ?
C47 C88 H88A 108.9 . . ?
N8 C88 H88B 108.9 . . ?
C47 C88 H88B 108.9 . . ?
H88A C88 H88B 107.8 . . ?
C65 N5 C56 111.9(3) . . ?
C65 N5 C55 123.7(3) . . ?
C56 N5 C55 124.3(3) . . ?
C60 N6 C61 111.9(3) . . ?
C60 N6 C66 124.6(3) . . ?
C61 N6 C66 123.5(3) . . ?
C87 N7 C78 111.6(3) . . ?
C87 N7 C77 123.9(3) . . ?
C78 N7 C77 124.2(3) . . ?
C82 N8 C83 111.8(3) . . ?
C82 N8 C88 124.9(3) . . ?
C83 N8 C88 123.3(3) . . ?
O17 C89 C90 125.8(4) . . ?
O17 C89 C93 125.9(4) . . ?
C90 C89 C93 108.2(3) . . ?
C89 C90 C91 104.5(3) . . ?
C89 C90 H90A 110.8 . . ?
C91 C90 H90A 110.8 . . ?
C89 C90 H90B 110.8 . . ?
C91 C90 H90B 110.8 . . ?
H90A C90 H90B 108.9 . . ?
C90 C91 C92 103.0(3) . . ?
C90 C91 H91A 111.2 . . ?
C92 C91 H91A 111.2 . . ?
C90 C91 H91B 111.2 . . ?
C92 C91 H91B 111.2 . . ?
H91A C91 H91B 109.1 . . ?
C93 C92 C91 103.6(3) . . ?
C93 C92 H92A 111.0 . . ?
C91 C92 H92A 111.0 . . ?
C93 C92 H92B 111.0 . . ?
C91 C92 H92B 111.0 . . ?
H92A C92 H92B 109.0 . . ?
C89 C93 C92 105.2(3) . . ?
C89 C93 H93A 110.7 . . ?
C92 C93 H93A 110.7 . . ?
C89 C93 H93B 110.7 . . ?
C92 C93 H93B 110.7 . . ?
H93A C93 H93B 108.8 . . ?
O18 C94 C98 125.8(3) . . ?
O18 C94 C95 125.7(3) . . ?
C98 C94 C95 108.4(3) . . ?
C94 C95 C96 105.1(3) . . ?
C94 C95 H95A 110.7 . . ?
C96 C95 H95A 110.7 . . ?
C94 C95 H95B 110.7 . . ?
C96 C95 H95B 110.7 . . ?
H95A C95 H95B 108.8 . . ?
C97 C96 C95 103.8(3) . . ?
C97 C96 H96A 111.0 . . ?
C95 C96 H96A 111.0 . . ?
C97 C96 H96B 111.0 . . ?
C95 C96 H96B 111.0 . . ?
H96A C96 H96B 109.0 . . ?
C96 C97 C98 103.3(3) . . ?
C96 C97 H97A 111.1 . . ?
C98 C97 H97A 111.1 . . ?
C96 C97 H97B 111.1 . . ?
C98 C97 H97B 111.1 . . ?
H97A C97 H97B 109.1 . . ?
C94 C98 C97 104.3(3) . . ?
C94 C98 H98A 110.9 . . ?
C97 C98 H98A 110.9 . . ?
C94 C98 H98B 110.9 . . ?
C97 C98 H98B 110.9 . . ?
H98A C98 H98B 108.9 . . ?
O19 C99 C103 125.6(3) . . ?
O19 C99 C100 126.0(4) . . ?
C103 C99 C100 108.3(3) . . ?
C99 C100 C101 104.9(3) . . ?
C99 C100 H10C 110.8 . . ?
C101 C100 H10C 110.8 . . ?
C99 C100 H10D 110.8 . . ?
C101 C100 H10D 110.8 . . ?
H10C C100 H10D 108.8 . . ?
C100 C101 C102 102.8(3) . . ?
C100 C101 H10E 111.2 . . ?
C102 C101 H10E 111.2 . . ?
C100 C101 H10F 111.2 . . ?
C102 C101 H10F 111.2 . . ?
H10E C101 H10F 109.1 . . ?
C101 C102 C103 103.9(3) . . ?
C101 C102 H10G 111.0 . . ?
C103 C102 H10G 111.0 . . ?
C101 C102 H10H 111.0 . . ?
C103 C102 H10H 111.0 . . ?
H10G C102 H10H 109.0 . . ?
C99 C103 C102 105.1(3) . . ?
C99 C103 H10I 110.7 . . ?
C102 C103 H10I 110.7 . . ?
C99 C103 H10J 110.7 . . ?
C102 C103 H10J 110.7 . . ?
H10I C103 H10J 108.8 . . ?
O20 C104 C108 126.0(3) . . ?
O20 C104 C105 126.1(4) . . ?
C108 C104 C105 107.8(3) . . ?
C104 C105 C106 104.7(3) . . ?
C104 C105 H10K 110.8 . . ?
C106 C105 H10K 110.8 . . ?
C104 C105 H10L 110.8 . . ?
C106 C105 H10L 110.8 . . ?
H10K C105 H10L 108.9 . . ?
C105 C106 C107 104.2(3) . . ?
C105 C106 H10M 110.9 . . ?
C107 C106 H10M 110.9 . . ?
C105 C106 H10N 110.9 . . ?
C107 C106 H10N 110.9 . . ?
H10M C106 H10N 108.9 . . ?
C108 C107 C106 102.3(3) . . ?
C108 C107 H10O 111.3 . . ?
C106 C107 H10O 111.3 . . ?
C108 C107 H10P 111.3 . . ?
C106 C107 H10P 111.3 . . ?
H10O C107 H10P 109.2 . . ?
C104 C108 C107 105.0(3) . . ?
C104 C108 H10Q 110.8 . . ?
C107 C108 H10Q 110.8 . . ?
C104 C108 H10R 110.8 . . ?
C107 C108 H10R 110.8 . . ?
H10Q C108 H10R 108.8 . . ?
O21 C109 C113 125.1(4) . . ?
O21 C109 C110 125.8(3) . . ?
C113 C109 C110 109.1(3) . . ?
C109 C110 C111 104.4(3) . . ?
C109 C110 H11C 110.9 . . ?
C111 C110 H11C 110.9 . . ?
C109 C110 H11D 110.9 . . ?
C111 C110 H11D 110.9 . . ?
H11C C110 H11D 108.9 . . ?
C110 C111 C112 103.4(3) . . ?
C110 C111 H11E 111.1 . . ?
C112 C111 H11E 111.1 . . ?
C110 C111 H11F 111.1 . . ?
C112 C111 H11F 111.1 . . ?
H11E C111 H11F 109.0 . . ?
C113 C112 C111 102.8(3) . . ?
C113 C112 H11G 111.2 . . ?
C111 C112 H11G 111.2 . . ?
C113 C112 H11H 111.2 . . ?
C111 C112 H11H 111.2 . . ?
H11G C112 H11H 109.1 . . ?
C109 C113 C112 104.8(3) . . ?
C109 C113 H11I 110.8 . . ?
C112 C113 H11I 110.8 . . ?
C109 C113 H11J 110.8 . . ?
C112 C113 H11J 110.8 . . ?
H11I C113 H11J 108.9 . . ?
O22 C114 C115 125.9(4) . . ?
O22 C114 C118 126.0(4) . . ?
C115 C114 C118 108.2(4) . . ?
C114 C115 C116 106.0(4) . . ?
C114 C115 H11K 110.5 . . ?
C116 C115 H11K 110.5 . . ?
C114 C115 H11L 110.5 . . ?
C116 C115 H11L 110.5 . . ?
H11K C115 H11L 108.7 . . ?
C117 C116 C115 105.3(4) . . ?
C117 C116 H11M 110.7 . . ?
C115 C116 H11M 110.7 . . ?
C117 C116 H11N 110.7 . . ?
C115 C116 H11N 110.7 . . ?
H11M C116 H11N 108.8 . . ?
C116 C117 C118 106.0(4) . . ?
C116 C117 H11O 110.5 . . ?
C118 C117 H11O 110.5 . . ?
C116 C117 H11P 110.5 . . ?
C118 C117 H11P 110.5 . . ?
H11O C117 H11P 108.7 . . ?
C114 C118 C117 105.1(3) . . ?
C114 C118 H11Q 110.7 . . ?
C117 C118 H11Q 110.7 . . ?
C114 C118 H11R 110.7 . . ?
C117 C118 H11R 110.7 . . ?
H11Q C118 H11R 108.8 . . ?
O23 C119 C120 127.1(4) . . ?
O23 C119 C123 124.7(4) . . ?
C120 C119 C123 108.2(3) . . ?
C119 C120 C121 105.0(3) . . ?
C119 C120 H12A 110.7 . . ?
C121 C120 H12A 110.7 . . ?
C119 C120 H12B 110.7 . . ?
C121 C120 H12B 110.7 . . ?
H12A C120 H12B 108.8 . . ?
C120 C121 C122 102.6(3) . . ?
C120 C121 H12C 111.2 . . ?
C122 C121 H12C 111.2 . . ?
C120 C121 H12D 111.2 . . ?
C122 C121 H12D 111.2 . . ?
H12C C121 H12D 109.2 . . ?
C123 C122 C121 103.5(3) . . ?
C123 C122 H12E 111.1 . . ?
C121 C122 H12E 111.1 . . ?
C123 C122 H12F 111.1 . . ?
C121 C122 H12F 111.1 . . ?
H12E C122 H12F 109.0 . . ?
C119 C123 C122 105.6(3) . . ?
C119 C123 H12G 110.6 . . ?
C122 C123 H12G 110.6 . . ?
C119 C123 H12H 110.6 . . ?
C122 C123 H12H 110.6 . . ?
H12G C123 H12H 108.8 . . ?
O24 C124 C125 125.6(4) . . ?
O24 C124 C128 125.3(4) . . ?
C125 C124 C128 109.1(3) . . ?
C124 C125 C126 104.8(3) . . ?
C124 C125 H12I 110.8 . . ?
C126 C125 H12I 110.8 . . ?
C124 C125 H12J 110.8 . . ?
C126 C125 H12J 110.8 . . ?
H12I C125 H12J 108.9 . . ?
C127 C126 C125 103.4(3) . . ?
C127 C126 H12K 111.1 . . ?
C125 C126 H12K 111.1 . . ?
C127 C126 H12L 111.1 . . ?
C125 C126 H12L 111.1 . . ?
H12K C126 H12L 109.0 . . ?
C128 C127 C126 104.9(3) . . ?
C128 C127 H12M 110.8 . . ?
C126 C127 H12M 110.8 . . ?
C128 C127 H12N 110.8 . . ?
C126 C127 H12N 110.8 . . ?
H12M C127 H12N 108.8 . . ?
C124 C128 C127 104.7(3) . . ?
C124 C128 H12O 110.8 . . ?
C127 C128 H12O 110.8 . . ?
C124 C128 H12P 110.8 . . ?
C127 C128 H12P 110.8 . . ?
H12O C128 H12P 108.9 . . ?
O25 C129 C130 126.0(4) . . ?
O25 C129 C133 124.9(4) . . ?
C130 C129 C133 109.0(4) . . ?
C129 C130 C131 105.6(4) . . ?
C129 C130 H13A 110.6 . . ?
C131 C130 H13A 110.6 . . ?
C129 C130 H13B 110.6 . . ?
C131 C130 H13B 110.6 . . ?
H13A C130 H13B 108.8 . . ?
C132 C131 C130 104.1(4) . . ?
C132 C131 H13C 110.9 . . ?
C130 C131 H13C 110.9 . . ?
C132 C131 H13D 110.9 . . ?
C130 C131 H13D 110.9 . . ?
H13C C131 H13D 108.9 . . ?
C131 C132 C133 105.3(4) . . ?
C131 C132 H13E 110.7 . . ?
C133 C132 H13E 110.7 . . ?
C131 C132 H13F 110.7 . . ?
C133 C132 H13F 110.7 . . ?
H13E C132 H13F 108.8 . . ?
C129 C133 C132 104.2(4) . . ?
C129 C133 H13G 110.9 . . ?
C132 C133 H13G 110.9 . . ?
C129 C133 H13H 110.9 . . ?
C132 C133 H13H 110.9 . . ?
H13G C133 H13H 108.9 . . ?
O26 C134 C138 125.8(6) . . ?
O26 C134 C135 126.0(6) . . ?
C138 C134 C135 108.2(4) . . ?
C134 C135 C136 105.2(4) . . ?
C134 C135 H13I 110.7 . . ?
C136 C135 H13I 110.7 . . ?
C134 C135 H13J 110.7 . . ?
C136 C135 H13J 110.7 . . ?
H13I C135 H13J 108.8 . . ?
C137 C136 C135 104.9(5) . . ?
C137 C136 H13K 110.8 . . ?
C135 C136 H13K 110.8 . . ?
C137 C136 H13L 110.8 . . ?
C135 C136 H13L 110.8 . . ?
H13K C136 H13L 108.8 . . ?
C136 C137 C138 102.7(6) . . ?
C136 C137 H13M 111.2 . . ?
C138 C137 H13M 111.2 . . ?
C136 C137 H13N 111.2 . . ?
C138 C137 H13N 111.2 . . ?
H13M C137 H13N 109.1 . . ?
C134 C138 C137 104.7(4) . . ?
C134 C138 H13O 110.8 . . ?
C137 C138 H13O 110.8 . . ?
C134 C138 H13P 110.8 . . ?
C137 C138 H13P 110.8 . . ?
H13O C138 H13P 108.9 . . ?
O27 C139 C143 125(3) . . ?
O27 C139 C140 123(2) . . ?
C143 C139 C140 110.2(16) . . ?
C139 C140 C141 105.5(17) . . ?
C139 C140 H14A 110.6 . . ?
C141 C140 H14A 110.6 . . ?
C139 C140 H14B 110.6 . . ?
C141 C140 H14B 110.6 . . ?
H14A C140 H14B 108.8 . . ?
C142 C141 C140 109.7(18) . . ?
C142 C141 H14C 109.7 . . ?
C140 C141 H14C 109.7 . . ?
C142 C141 H14D 109.7 . . ?
C140 C141 H14D 109.7 . . ?
H14C C141 H14D 108.2 . . ?
C141 C142 C143 106.7(17) . . ?
C141 C142 H14E 110.4 . . ?
C143 C142 H14E 110.4 . . ?
C141 C142 H14F 110.4 . . ?
C143 C142 H14F 110.4 . . ?
H14E C142 H14F 108.6 . . ?
C139 C143 C142 106.8(16) . . ?
C139 C143 H14G 110.4 . . ?
C142 C143 H14G 110.4 . . ?
C139 C143 H14H 110.4 . . ?
C142 C143 H14H 110.4 . . ?
H14G C143 H14H 108.6 . . ?
O28 C144 C145 125.4(5) . . ?
O28 C144 C148 125.8(5) . . ?
C145 C144 C148 108.8(5) . . ?
C144 C145 C146 105.6(4) . . ?
C144 C145 H14I 110.6 . . ?
C146 C145 H14I 110.6 . . ?
C144 C145 H14J 110.6 . . ?
C146 C145 H14J 110.6 . . ?
H14I C145 H14J 108.7 . . ?
C145 C146 C147 104.3(4) . . ?
C145 C146 H14K 110.9 . . ?
C147 C146 H14K 110.9 . . ?
C145 C146 H14L 110.9 . . ?
C147 C146 H14L 110.9 . . ?
H14K C146 H14L 108.9 . . ?
C146 C147 C148 104.9(4) . . ?
C146 C147 H14M 110.8 . . ?
C148 C147 H14M 110.8 . . ?
C146 C147 H14N 110.8 . . ?
C148 C147 H14N 110.8 . . ?
H14M C147 H14N 108.8 . . ?
C144 C148 C147 104.7(5) . . ?
C144 C148 H14O 110.8 . . ?
C147 C148 H14O 110.8 . . ?
C144 C148 H14P 110.8 . . ?
C147 C148 H14P 110.8 . . ?
H14O C148 H14P 108.9 . . ?
O29 C149 C153 125.8(17) . . ?
O29 C149 C150 125.9(19) . . ?
C153 C149 C150 108.3(13) . . ?
C151 C150 C149 105.3(15) . . ?
C151 C150 H15A 110.7 . . ?
C149 C150 H15A 110.7 . . ?
C151 C150 H15B 110.7 . . ?
C149 C150 H15B 110.7 . . ?
H15A C150 H15B 108.8 . . ?
C150 C151 C152 104.1(16) . . ?
C150 C151 H15C 110.9 . . ?
C152 C151 H15C 110.9 . . ?
C150 C151 H15D 110.9 . . ?
C152 C151 H15D 110.9 . . ?
H15C C151 H15D 108.9 . . ?
C153 C152 C151 103.7(16) . . ?
C153 C152 H15E 111.0 . . ?
C151 C152 H15E 111.0 . . ?
C153 C152 H15F 111.0 . . ?
C151 C152 H15F 111.0 . . ?
H15E C152 H15F 109.0 . . ?
C149 C153 C152 104.5(13) . . ?
C149 C153 H15G 110.8 . . ?
C152 C153 H15G 110.8 . . ?
C149 C153 H15H 110.8 . . ?
C152 C153 H15H 110.8 . . ?
H15G C153 H15H 108.9 . . ?
O30 C154 C155 125.2(13) . . ?
O30 C154 C158 129.7(12) . . ?
C155 C154 C158 104.9(10) . . ?
C154 C155 C156 104.0(14) . . ?
C154 C155 H15I 111.0 . . ?
C156 C155 H15I 111.0 . . ?
C154 C155 H15J 111.0 . . ?
C156 C155 H15J 111.0 . . ?
H15I C155 H15J 109.0 . . ?
C157 C156 C155 97.5(15) . . ?
C157 C156 H15K 112.3 . . ?
C155 C156 H15K 112.3 . . ?
C157 C156 H15L 112.3 . . ?
C155 C156 H15L 112.3 . . ?
H15K C156 H15L 109.9 . . ?
C156 C157 C158 99.3(16) . . ?
C156 C157 H15M 111.9 . . ?
C158 C157 H15M 111.9 . . ?
C156 C157 H15N 111.9 . . ?
C158 C157 H15N 111.9 . . ?
H15M C157 H15N 109.6 . . ?
C154 C158 C157 100.0(10) . . ?
C154 C158 H15O 111.8 . . ?
C157 C158 H15O 111.8 . . ?
C154 C158 H15P 111.8 . . ?
C157 C158 H15P 111.8 . . ?
H15O C158 H15P 109.5 . . ?
O31 C159 C160 128(2) . . ?
O31 C159 C163 128(2) . . ?
C160 C159 C163 104(2) . . ?
C159 C160 C161 116(2) . . ?
C159 C160 H16A 108.4 . . ?
C161 C160 H16A 108.4 . . ?
C159 C160 H16B 108.4 . . ?
C161 C160 H16B 108.4 . . ?
H16A C160 H16B 107.5 . . ?
C162 C161 C160 102.6(19) . . ?
C162 C161 H16C 111.3 . . ?
C160 C161 H16C 111.3 . . ?
C162 C161 H16D 111.3 . . ?
C160 C161 H16D 111.3 . . ?
H16C C161 H16D 109.2 . . ?
C161 C162 C163 107.9(17) . . ?
C161 C162 H16E 110.1 . . ?
C163 C162 H16E 110.1 . . ?
C161 C162 H16F 110.1 . . ?
C163 C162 H16F 110.1 . . ?
H16E C162 H16F 108.4 . . ?
C159 C163 C162 107.0(17) . . ?
C159 C163 H16G 110.3 . . ?
C162 C163 H16G 110.3 . . ?
C159 C163 H16H 110.3 . . ?
C162 C163 H16H 110.3 . . ?
H16G C163 H16H 108.6 . . ?

loop_
_geom_bond_atom_site_label_1
_geom_bond_atom_site_label_2
_geom_bond_distance
_geom_bond_site_symmetry_2
_geom_bond_publ_flag
C1 C11 1.534(4) . ?
C1 C2 1.535(4) . ?
C1 C7 1.541(4) . ?
C1 C6 1.541(4) . ?
C2 C3 1.535(4) . ?
C2 H2A 0.9900 . ?
C2 H2B 0.9900 . ?
C3 C44 1.529(4) . ?
C3 C9 1.541(4) . ?
C3 C4 1.542(4) . ?
C4 C5 1.532(4) . ?
C4 H4A 0.9900 . ?
C4 H4B 0.9900 . ?
C5 C6 1.533(5) . ?
C5 C10 1.537(5) . ?
C5 H5 1.0000 . ?
C6 H6A 0.9900 . ?
C6 H6B 0.9900 . ?
C7 C8 1.530(5) . ?
C7 H7A 0.9900 . ?
C7 H7B 0.9900 . ?
C8 C10 1.530(5) . ?
C8 C9 1.535(5) . ?
C8 H8 1.0000 . ?
C9 H9A 0.9900 . ?
C9 H9B 0.9900 . ?
C10 H10A 0.9900 . ?
C10 H10B 0.9900 . ?
C11 N1 1.468(4) . ?
C11 H11A 0.9900 . ?
C11 H11B 0.9900 . ?
C12 O1 1.206(4) . ?
C12 N1 1.397(4) . ?
C12 C13 1.498(4) . ?
C13 C14 1.387(5) . ?
C13 C20 1.393(4) . ?
C14 C15 1.386(5) . ?
C14 H14 0.9500 . ?
C15 C18 1.395(4) . ?
C15 C16 1.499(4) . ?
C16 O2 1.208(4) . ?
C16 N2 1.394(4) . ?
C17 O3 1.213(4) . ?
C17 N2 1.395(4) . ?
C17 C18 1.493(4) . ?
C18 C19 1.387(4) . ?
C19 C20 1.391(4) . ?
C19 H19 0.9500 . ?
C20 C21 1.492(4) . ?
C21 O4 1.208(4) . ?
C21 N1 1.399(4) . ?
C22 N2 1.466(4) . ?
C22 C23 1.531(5) . ?
C22 H22A 0.9900 . ?
C22 H22B 0.9900 . ?
C23 C24 1.536(4) . ?
C23 C28 1.538(4) . ?
C23 C29 1.542(4) . ?
C24 C25 1.536(4) . ?
C24 H24A 0.9900 . ?
C24 H24B 0.9900 . ?
C25 C33 1.533(5) . ?
C25 C26 1.538(4) . ?
C25 C31 1.543(4) . ?
C26 C27 1.536(5) . ?
C26 H26A 0.9900 . ?
C26 H26B 0.9900 . ?
C27 C32 1.534(5) . ?
C27 C28 1.536(5) . ?
C27 H27 1.0000 . ?
C28 H28A 0.9900 . ?
C28 H28B 0.9900 . ?
C29 C30 1.531(5) . ?
C29 H29A 0.9900 . ?
C29 H29B 0.9900 . ?
C30 C31 1.534(5) . ?
C30 C32 1.535(5) . ?
C30 H30 1.0000 . ?
C31 H31A 0.9900 . ?
C31 H31B 0.9900 . ?
C32 H32A 0.9900 . ?
C32 H32B 0.9900 . ?
C33 N3 1.469(4) . ?
C33 H33A 0.9900 . ?
C33 H33B 0.9900 . ?
C34 O5 1.210(4) . ?
C34 N3 1.398(4) . ?
C34 C35 1.499(4) . ?
C35 C36 1.388(4) . ?
C35 C42 1.393(4) . ?
C36 C37 1.387(4) . ?
C36 H36 0.9500 . ?
C37 C40 1.388(4) . ?
C37 C38 1.495(4) . ?
C38 O6 1.211(4) . ?
C38 N4 1.398(4) . ?
C39 O7 1.207(4) . ?
C39 N4 1.397(4) . ?
C39 C40 1.496(4) . ?
C40 C41 1.390(4) . ?
C41 C42 1.385(4) . ?
C41 H41 0.9500 . ?
C42 C43 1.497(4) . ?
C43 O8 1.209(4) . ?
C43 N3 1.394(4) . ?
C44 N4 1.466(4) . ?
C44 H44A 0.9900 . ?
C44 H44B 0.9900 . ?
C45 C55 1.532(4) . ?
C45 C46 1.538(4) . ?
C45 C51 1.539(4) . ?
C45 C50 1.544(4) . ?
C46 C47 1.535(4) . ?
C46 H46A 0.9900 . ?
C46 H46B 0.9900 . ?
C47 C88 1.533(5) . ?
C47 C48 1.538(4) . ?
C47 C53 1.539(4) . ?
C48 C49 1.532(5) . ?
C48 H48A 0.9900 . ?
C48 H48B 0.9900 . ?
C49 C54 1.529(4) . ?
C49 C50 1.532(4) . ?
C49 H49 1.0000 . ?
C50 H50A 0.9900 . ?
C50 H50B 0.9900 . ?
C51 C52 1.531(5) . ?
C51 H51A 0.9900 . ?
C51 H51B 0.9900 . ?
C52 C53 1.529(5) . ?
C52 C54 1.534(5) . ?
C52 H52 1.0000 . ?
C53 H53A 0.9900 . ?
C53 H53B 0.9900 . ?
C54 H54A 0.9900 . ?
C54 H54B 0.9900 . ?
C55 N5 1.466(4) . ?
C55 H55A 0.9900 . ?
C55 H55B 0.9900 . ?
C56 O9 1.208(4) . ?
C56 N5 1.402(4) . ?
C56 C57 1.498(4) . ?
C57 C58 1.389(4) . ?
C57 C64 1.392(4) . ?
C58 C59 1.385(4) . ?
C58 H58 0.9500 . ?
C59 C62 1.396(4) . ?
C59 C60 1.498(4) . ?
C60 O10 1.209(4) . ?
C60 N6 1.390(4) . ?
C61 O11 1.209(4) . ?
C61 N6 1.402(4) . ?
C61 C62 1.485(4) . ?
C62 C63 1.388(4) . ?
C63 C64 1.385(4) . ?
C63 H63 0.9500 . ?
C64 C65 1.491(4) . ?
C65 O12 1.209(4) . ?
C65 N5 1.394(4) . ?
C66 N6 1.465(4) . ?
C66 C67 1.532(5) . ?
C66 H66A 0.9900 . ?
C66 H66B 0.9900 . ?
C67 C73 1.540(4) . ?
C67 C68 1.542(4) . ?
C67 C72 1.547(4) . ?
C68 C69 1.530(4) . ?
C68 H68A 0.9900 . ?
C68 H68B 0.9900 . ?
C69 C77 1.528(5) . ?
C69 C75 1.537(4) . ?
C69 C70 1.540(4) . ?
C70 C71 1.534(5) . ?
C70 H70A 0.9900 . ?
C70 H70B 0.9900 . ?
C71 C72 1.532(5) . ?
C71 C76 1.537(5) . ?
C71 H71 1.0000 . ?
C72 H72A 0.9900 . ?
C72 H72B 0.9900 . ?
C73 C74 1.529(5) . ?
C73 H73A 0.9900 . ?
C73 H73B 0.9900 . ?
C74 C75 1.536(5) . ?
C74 C76 1.540(5) . ?
C74 H74 1.0000 . ?
C75 H75A 0.9900 . ?
C75 H75B 0.9900 . ?
C76 H76A 0.9900 . ?
C76 H76B 0.9900 . ?
C77 N7 1.471(4) . ?
C77 H77A 0.9900 . ?
C77 H77B 0.9900 . ?
C78 O13 1.210(4) . ?
C78 N7 1.395(4) . ?
C78 C79 1.497(4) . ?
C79 C80 1.383(4) . ?
C79 C86 1.389(4) . ?
C80 C81 1.389(5) . ?
C80 H80 0.9500 . ?
C81 C84 1.391(4) . ?
C81 C82 1.499(4) . ?
C82 O14 1.212(4) . ?
C82 N8 1.395(4) . ?
C83 O15 1.209(4) . ?
C83 N8 1.399(4) . ?
C83 C84 1.490(4) . ?
C84 C85 1.386(4) . ?
C85 C86 1.389(5) . ?
C85 H85 0.9500 . ?
C86 C87 1.491(4) . ?
C87 O16 1.212(4) . ?
C87 N7 1.392(4) . ?
C88 N8 1.466(4) . ?
C88 H88A 0.9900 . ?
C88 H88B 0.9900 . ?
C89 O17 1.208(4) . ?
C89 C90 1.513(5) . ?
C89 C93 1.513(5) . ?
C90 C91 1.528(5) . ?
C90 H90A 0.9900 . ?
C90 H90B 0.9900 . ?
C91 C92 1.533(5) . ?
C91 H91A 0.9900 . ?
C91 H91B 0.9900 . ?
C92 C93 1.516(5) . ?
C92 H92A 0.9900 . ?
C92 H92B 0.9900 . ?
C93 H93A 0.9900 . ?
C93 H93B 0.9900 . ?
C94 O18 1.208(4) . ?
C94 C98 1.509(5) . ?
C94 C95 1.519(5) . ?
C95 C96 1.532(5) . ?
C95 H95A 0.9900 . ?
C95 H95B 0.9900 . ?
C96 C97 1.526(5) . ?
C96 H96A 0.9900 . ?
C96 H96B 0.9900 . ?
C97 C98 1.534(5) . ?
C97 H97A 0.9900 . ?
C97 H97B 0.9900 . ?
C98 H98A 0.9900 . ?
C98 H98B 0.9900 . ?
C99 O19 1.213(4) . ?
C99 C103 1.501(5) . ?
C99 C100 1.512(5) . ?
C100 C101 1.526(5) . ?
C100 H10C 0.9900 . ?
C100 H10D 0.9900 . ?
C101 C102 1.527(5) . ?
C101 H10E 0.9900 . ?
C101 H10F 0.9900 . ?
C102 C103 1.530(5) . ?
C102 H10G 0.9900 . ?
C102 H10H 0.9900 . ?
C103 H10I 0.9900 . ?
C103 H10J 0.9900 . ?
C104 O20 1.215(4) . ?
C104 C108 1.504(5) . ?
C104 C105 1.519(5) . ?
C105 C106 1.522(6) . ?
C105 H10K 0.9900 . ?
C105 H10L 0.9900 . ?
C106 C107 1.525(6) . ?
C106 H10M 0.9900 . ?
C106 H10N 0.9900 . ?
C107 C108 1.518(5) . ?
C107 H10O 0.9900 . ?
C107 H10P 0.9900 . ?
C108 H10Q 0.9900 . ?
C108 H10R 0.9900 . ?
C109 O21 1.215(4) . ?
C109 C113 1.506(5) . ?
C109 C110 1.513(5) . ?
C110 C111 1.527(5) . ?
C110 H11C 0.9900 . ?
C110 H11D 0.9900 . ?
C111 C112 1.546(5) . ?
C111 H11E 0.9900 . ?
C111 H11F 0.9900 . ?
C112 C113 1.536(5) . ?
C112 H11G 0.9900 . ?
C112 H11H 0.9900 . ?
C113 H11I 0.9900 . ?
C113 H11J 0.9900 . ?
C114 O22 1.213(5) . ?
C114 C115 1.500(5) . ?
C114 C118 1.507(6) . ?
C115 C116 1.522(6) . ?
C115 H11K 0.9900 . ?
C115 H11L 0.9900 . ?
C116 C117 1.487(6) . ?
C116 H11M 0.9900 . ?
C116 H11N 0.9900 . ?
C117 C118 1.511(6) . ?
C117 H11O 0.9900 . ?
C117 H11P 0.9900 . ?
C118 H11Q 0.9900 . ?
C118 H11R 0.9900 . ?
C119 O23 1.215(5) . ?
C119 C120 1.494(6) . ?
C119 C123 1.498(5) . ?
C120 C121 1.511(7) . ?
C120 H12A 0.9900 . ?
C120 H12B 0.9900 . ?
C121 C122 1.535(6) . ?
C121 H12C 0.9900 . ?
C121 H12D 0.9900 . ?
C122 C123 1.525(5) . ?
C122 H12E 0.9900 . ?
C122 H12F 0.9900 . ?
C123 H12G 0.9900 . ?
C123 H12H 0.9900 . ?
C124 O24 1.216(5) . ?
C124 C125 1.507(5) . ?
C124 C128 1.512(5) . ?
C125 C126 1.538(6) . ?
C125 H12I 0.9900 . ?
C125 H12J 0.9900 . ?
C126 C127 1.527(5) . ?
C126 H12K 0.9900 . ?
C126 H12L 0.9900 . ?
C127 C128 1.516(5) . ?
C127 H12M 0.9900 . ?
C127 H12N 0.9900 . ?
C128 H12O 0.9900 . ?
C128 H12P 0.9900 . ?
C129 O25 1.222(5) . ?
C129 C130 1.490(5) . ?
C129 C133 1.498(6) . ?
C130 C131 1.517(6) . ?
C130 H13A 0.9900 . ?
C130 H13B 0.9900 . ?
C131 C132 1.501(6) . ?
C131 H13C 0.9900 . ?
C131 H13D 0.9900 . ?
C132 C133 1.513(6) . ?
C132 H13E 0.9900 . ?
C132 H13F 0.9900 . ?
C133 H13G 0.9900 . ?
C133 H13H 0.9900 . ?
C134 O26 1.201(6) . ?
C134 C138 1.501(7) . ?
C134 C135 1.506(7) . ?
C135 C136 1.513(6) . ?
C135 H13I 0.9900 . ?
C135 H13J 0.9900 . ?
C136 C137 1.508(10) . ?
C136 H13K 0.9900 . ?
C136 H13L 0.9900 . ?
C137 C138 1.541(8) . ?
C137 H13M 0.9900 . ?
C137 H13N 0.9900 . ?
C138 H13O 0.9900 . ?
C138 H13P 0.9900 . ?
C139 O27 1.193(19) . ?
C139 C143 1.49(2) . ?
C139 C140 1.49(2) . ?
C140 C141 1.504(18) . ?
C140 H14A 0.9900 . ?
C140 H14B 0.9900 . ?
C141 C142 1.50(2) . ?
C141 H14C 0.9900 . ?
C141 H14D 0.9900 . ?
C142 C143 1.53(2) . ?
C142 H14E 0.9900 . ?
C142 H14F 0.9900 . ?
C143 H14G 0.9900 . ?
C143 H14H 0.9900 . ?
C144 O28 1.210(7) . ?
C144 C145 1.512(7) . ?
C144 C148 1.516(8) . ?
C145 C146 1.520(7) . ?
C145 H14I 0.9900 . ?
C145 H14J 0.9900 . ?
C146 C147 1.527(7) . ?
C146 H14K 0.9900 . ?
C146 H14L 0.9900 . ?
C147 C148 1.538(7) . ?
C147 H14M 0.9900 . ?
C147 H14N 0.9900 . ?
C148 H14O 0.9900 . ?
C148 H14P 0.9900 . ?
C149 O29 1.199(16) . ?
C149 C153 1.512(17) . ?
C149 C150 1.524(19) . ?
C150 C151 1.517(19) . ?
C150 H15A 0.9900 . ?
C150 H15B 0.9900 . ?
C151 C152 1.532(19) . ?
C151 H15C 0.9900 . ?
C151 H15D 0.9900 . ?
C152 C153 1.532(17) . ?
C152 H15E 0.9900 . ?
C152 H15F 0.9900 . ?
C153 H15G 0.9900 . ?
C153 H15H 0.9900 . ?
C154 O30 1.213(12) . ?
C154 C155 1.509(13) . ?
C154 C158 1.529(13) . ?
C155 C156 1.70(3) . ?
C155 H15I 0.9900 . ?
C155 H15J 0.9900 . ?
C156 C157 1.42(3) . ?
C156 H15K 0.9900 . ?
C156 H15L 0.9900 . ?
C157 C158 1.62(2) . ?
C157 H15M 0.9900 . ?
C157 H15N 0.9900 . ?
C158 H15O 0.9900 . ?
C158 H15P 0.9900 . ?
C159 O31 1.18(2) . ?
C159 C160 1.30(4) . ?
C159 C163 1.494(19) . ?
C160 C161 1.57(4) . ?
C160 H16A 0.9900 . ?
C160 H16B 0.9900 . ?
C161 C162 1.35(3) . ?
C161 H16C 0.9900 . ?
C161 H16D 0.9900 . ?
C162 C163 1.536(19) . ?
C162 H16E 0.9900 . ?
C162 H16F 0.9900 . ?
C163 H16G 0.9900 . ?
C163 H16H 0.9900 . ?

loop_
_geom_torsion_atom_site_label_1
_geom_torsion_atom_site_label_2
_geom_torsion_atom_site_label_3
_geom_torsion_atom_site_label_4
_geom_torsion
_geom_torsion_site_symmetry_1
_geom_torsion_site_symmetry_2
_geom_torsion_site_symmetry_3
_geom_torsion_site_symmetry_4
_geom_torsion_publ_flag
C11 C1 C2 C3 -177.9(3) . . . . ?
C7 C1 C2 C3 -59.2(3) . . . . ?
C6 C1 C2 C3 59.2(3) . . . . ?
C1 C2 C3 C44 176.8(3) . . . . ?
C1 C2 C3 C9 59.3(3) . . . . ?
C1 C2 C3 C4 -59.4(3) . . . . ?
C44 C3 C4 C5 -178.4(3) . . . . ?
C2 C3 C4 C5 59.3(3) . . . . ?
C9 C3 C4 C5 -58.7(3) . . . . ?
C3 C4 C5 C6 -60.6(3) . . . . ?
C3 C4 C5 C10 59.9(3) . . . . ?
C4 C5 C6 C1 60.8(3) . . . . ?
C10 C5 C6 C1 -59.7(3) . . . . ?
C11 C1 C6 C5 178.6(3) . . . . ?
C2 C1 C6 C5 -59.3(3) . . . . ?
C7 C1 C6 C5 58.8(3) . . . . ?
C11 C1 C7 C8 179.3(3) . . . . ?
C2 C1 C7 C8 59.2(3) . . . . ?
C6 C1 C7 C8 -58.7(3) . . . . ?
C1 C7 C8 C10 59.6(3) . . . . ?
C1 C7 C8 C9 -60.4(4) . . . . ?
C7 C8 C9 C3 60.6(3) . . . . ?
C10 C8 C9 C3 -59.7(3) . . . . ?
C44 C3 C9 C8 -178.5(3) . . . . ?
C2 C3 C9 C8 -59.4(3) . . . . ?
C4 C3 C9 C8 58.9(3) . . . . ?
C7 C8 C10 C5 -59.7(4) . . . . ?
C9 C8 C10 C5 60.1(4) . . . . ?
C4 C5 C10 C8 -60.5(4) . . . . ?
C6 C5 C10 C8 59.8(4) . . . . ?
C2 C1 C11 N1 -53.4(3) . . . . ?
C7 C1 C11 N1 -172.2(3) . . . . ?
C6 C1 C11 N1 67.5(3) . . . . ?
O1 C12 C13 C14 2.4(6) . . . . ?
N1 C12 C13 C14 -176.5(3) . . . . ?
O1 C12 C13 C20 -179.8(3) . . . . ?
N1 C12 C13 C20 1.3(3) . . . . ?
C20 C13 C14 C15 0.7(5) . . . . ?
C12 C13 C14 C15 178.2(3) . . . . ?
C13 C14 C15 C18 -0.8(5) . . . . ?
C13 C14 C15 C16 -179.3(3) . . . . ?
C14 C15 C16 O2 -2.1(6) . . . . ?
C18 C15 C16 O2 179.2(3) . . . . ?
C14 C15 C16 N2 178.5(3) . . . . ?
C18 C15 C16 N2 -0.3(3) . . . . ?
C14 C15 C18 C19 0.5(5) . . . . ?
C16 C15 C18 C19 179.3(3) . . . . ?
C14 C15 C18 C17 178.7(3) . . . . ?
C16 C15 C18 C17 -2.4(3) . . . . ?
O3 C17 C18 C19 4.3(6) . . . . ?
N2 C17 C18 C19 -177.6(3) . . . . ?
O3 C17 C18 C15 -173.9(3) . . . . ?
N2 C17 C18 C15 4.2(3) . . . . ?
C15 C18 C19 C20 -0.1(4) . . . . ?
C17 C18 C19 C20 -177.9(3) . . . . ?
C18 C19 C20 C13 0.0(4) . . . . ?
C18 C19 C20 C21 179.5(3) . . . . ?
C14 C13 C20 C19 -0.3(5) . . . . ?
C12 C13 C20 C19 -178.3(3) . . . . ?
C14 C13 C20 C21 -180.0(3) . . . . ?
C12 C13 C20 C21 2.1(3) . . . . ?
C19 C20 C21 O4 -5.6(6) . . . . ?
C13 C20 C21 O4 174.0(3) . . . . ?
C19 C20 C21 N1 175.7(3) . . . . ?
C13 C20 C21 N1 -4.7(3) . . . . ?
N2 C22 C23 C24 53.2(3) . . . . ?
N2 C22 C23 C28 -68.2(4) . . . . ?
N2 C22 C23 C29 172.3(3) . . . . ?
C22 C23 C24 C25 176.9(2) . . . . ?
C28 C23 C24 C25 -59.9(3) . . . . ?
C29 C23 C24 C25 58.4(3) . . . . ?
C23 C24 C25 C33 -177.1(2) . . . . ?
C23 C24 C25 C26 59.7(3) . . . . ?
C23 C24 C25 C31 -58.5(3) . . . . ?
C33 C25 C26 C27 178.2(3) . . . . ?
C24 C25 C26 C27 -59.6(3) . . . . ?
C31 C25 C26 C27 58.9(3) . . . . ?
C25 C26 C27 C32 -60.1(3) . . . . ?
C25 C26 C27 C28 60.6(3) . . . . ?
C32 C27 C28 C23 60.0(3) . . . . ?
C26 C27 C28 C23 -60.2(3) . . . . ?
C22 C23 C28 C27 -178.1(3) . . . . ?
C24 C23 C28 C27 59.5(3) . . . . ?
C29 C23 C28 C27 -59.0(3) . . . . ?
C22 C23 C29 C30 -178.9(3) . . . . ?
C24 C23 C29 C30 -58.7(3) . . . . ?
C28 C23 C29 C30 59.6(4) . . . . ?
C23 C29 C30 C31 59.5(3) . . . . ?
C23 C29 C30 C32 -60.0(4) . . . . ?
C29 C30 C31 C25 -59.3(3) . . . . ?
C32 C30 C31 C25 60.4(3) . . . . ?
C33 C25 C31 C30 178.7(3) . . . . ?
C24 C25 C31 C30 58.5(3) . . . . ?
C26 C25 C31 C30 -59.3(3) . . . . ?
C28 C27 C32 C30 -59.7(4) . . . . ?
C26 C27 C32 C30 60.4(4) . . . . ?
C29 C30 C32 C27 59.3(4) . . . . ?
C31 C30 C32 C27 -60.5(4) . . . . ?
C24 C25 C33 N3 -49.1(3) . . . . ?
C26 C25 C33 N3 71.8(3) . . . . ?
C31 C25 C33 N3 -168.5(3) . . . . ?
O5 C34 C35 C36 2.5(6) . . . . ?
N3 C34 C35 C36 -177.2(3) . . . . ?
O5 C34 C35 C42 -179.1(3) . . . . ?
N3 C34 C35 C42 1.2(3) . . . . ?
C42 C35 C36 C37 -0.6(4) . . . . ?
C34 C35 C36 C37 177.6(3) . . . . ?
C35 C36 C37 C40 -0.2(4) . . . . ?
C35 C36 C37 C38 -179.2(3) . . . . ?
C36 C37 C38 O6 -3.8(6) . . . . ?
C40 C37 C38 O6 177.1(3) . . . . ?
C36 C37 C38 N4 176.4(3) . . . . ?
C40 C37 C38 N4 -2.7(3) . . . . ?
C36 C37 C40 C41 0.9(5) . . . . ?
C38 C37 C40 C41 -179.9(3) . . . . ?
C36 C37 C40 C39 -179.7(3) . . . . ?
C38 C37 C40 C39 -0.5(3) . . . . ?
O7 C39 C40 C37 -174.9(3) . . . . ?
N4 C39 C40 C37 3.5(3) . . . . ?
O7 C39 C40 C41 4.5(6) . . . . ?
N4 C39 C40 C41 -177.1(3) . . . . ?
C37 C40 C41 C42 -0.6(4) . . . . ?
C39 C40 C41 C42 -180.0(3) . . . . ?
C40 C41 C42 C35 -0.2(4) . . . . ?
C40 C41 C42 C43 179.6(3) . . . . ?
C36 C35 C42 C41 0.9(5) . . . . ?
C34 C35 C42 C41 -177.7(3) . . . . ?
C36 C35 C42 C43 -178.9(3) . . . . ?
C34 C35 C42 C43 2.5(3) . . . . ?
C41 C42 C43 O8 -6.8(5) . . . . ?
C35 C42 C43 O8 173.0(3) . . . . ?
C41 C42 C43 N3 174.9(3) . . . . ?
C35 C42 C43 N3 -5.3(3) . . . . ?
C2 C3 C44 N4 58.0(3) . . . . ?
C9 C3 C44 N4 175.9(2) . . . . ?
C4 C3 C44 N4 -63.5(3) . . . . ?
O1 C12 N1 C21 176.6(3) . . . . ?
C13 C12 N1 C21 -4.5(3) . . . . ?
O1 C12 N1 C11 -4.8(5) . . . . ?
C13 C12 N1 C11 174.1(3) . . . . ?
O4 C21 N1 C12 -173.1(3) . . . . ?
C20 C21 N1 C12 5.8(3) . . . . ?
O4 C21 N1 C11 8.3(5) . . . . ?
C20 C21 N1 C11 -172.9(3) . . . . ?
C1 C11 N1 C12 -87.9(4) . . . . ?
C1 C11 N1 C21 90.6(4) . . . . ?
O2 C16 N2 C17 -176.4(3) . . . . ?
C15 C16 N2 C17 3.1(3) . . . . ?
O2 C16 N2 C22 -4.7(5) . . . . ?
C15 C16 N2 C22 174.8(3) . . . . ?
O3 C17 N2 C16 173.6(3) . . . . ?
C18 C17 N2 C16 -4.5(3) . . . . ?
O3 C17 N2 C22 1.7(5) . . . . ?
C18 C17 N2 C22 -176.4(3) . . . . ?
C23 C22 N2 C16 93.3(4) . . . . ?
C23 C22 N2 C17 -95.9(4) . . . . ?
O8 C43 N3 C34 -172.1(3) . . . . ?
C42 C43 N3 C34 6.3(3) . . . . ?
O8 C43 N3 C33 6.0(5) . . . . ?
C42 C43 N3 C33 -175.7(3) . . . . ?
O5 C34 N3 C43 175.5(3) . . . . ?
C35 C34 N3 C43 -4.8(3) . . . . ?
O5 C34 N3 C33 -2.5(5) . . . . ?
C35 C34 N3 C33 177.2(3) . . . . ?
C25 C33 N3 C43 92.5(3) . . . . ?
C25 C33 N3 C34 -89.6(4) . . . . ?
O7 C39 N4 C38 173.1(3) . . . . ?
C40 C39 N4 C38 -5.4(3) . . . . ?
O7 C39 N4 C44 0.1(5) . . . . ?
C40 C39 N4 C44 -178.4(3) . . . . ?
O6 C38 N4 C39 -174.7(3) . . . . ?
C37 C38 N4 C39 5.2(3) . . . . ?
O6 C38 N4 C44 -1.8(5) . . . . ?
C37 C38 N4 C44 178.1(3) . . . . ?
C3 C44 N4 C39 -96.8(3) . . . . ?
C3 C44 N4 C38 91.2(3) . . . . ?
C55 C45 C46 C47 -177.5(3) . . . . ?
C51 C45 C46 C47 -59.3(3) . . . . ?
C50 C45 C46 C47 59.4(3) . . . . ?
C45 C46 C47 C88 177.7(3) . . . . ?
C45 C46 C47 C48 -59.6(3) . . . . ?
C45 C46 C47 C53 59.1(3) . . . . ?
C88 C47 C48 C49 -177.7(3) . . . . ?
C46 C47 C48 C49 59.7(3) . . . . ?
C53 C47 C48 C49 -58.8(3) . . . . ?
C47 C48 C49 C54 59.8(3) . . . . ?
C47 C48 C49 C50 -60.5(3) . . . . ?
C54 C49 C50 C45 -60.2(3) . . . . ?
C48 C49 C50 C45 60.1(3) . . . . ?
C55 C45 C50 C49 178.1(2) . . . . ?
C46 C45 C50 C49 -59.1(3) . . . . ?
C51 C45 C50 C49 59.1(3) . . . . ?
C55 C45 C51 C52 -179.6(3) . . . . ?
C46 C45 C51 C52 60.1(3) . . . . ?
C50 C45 C51 C52 -58.3(3) . . . . ?
C45 C51 C52 C53 -61.2(3) . . . . ?
C45 C51 C52 C54 58.9(3) . . . . ?
C51 C52 C53 C47 60.8(4) . . . . ?
C54 C52 C53 C47 -59.6(4) . . . . ?
C88 C47 C53 C52 179.8(3) . . . . ?
C46 C47 C53 C52 -59.6(4) . . . . ?
C48 C47 C53 C52 58.8(4) . . . . ?
C50 C49 C54 C52 60.1(4) . . . . ?
C48 C49 C54 C52 -60.1(4) . . . . ?
C53 C52 C54 C49 60.0(4) . . . . ?
C51 C52 C54 C49 -59.6(4) . . . . ?
C46 C45 C55 N5 -59.5(3) . . . . ?
C51 C45 C55 N5 -178.1(3) . . . . ?
C50 C45 C55 N5 62.0(3) . . . . ?
O9 C56 C57 C58 4.1(6) . . . . ?
N5 C56 C57 C58 -175.9(3) . . . . ?
O9 C56 C57 C64 -177.4(3) . . . . ?
N5 C56 C57 C64 2.6(3) . . . . ?
C64 C57 C58 C59 0.1(5) . . . . ?
C56 C57 C58 C59 178.4(3) . . . . ?
C57 C58 C59 C62 0.7(4) . . . . ?
C57 C58 C59 C60 -175.3(3) . . . . ?
C58 C59 C60 O10 -2.9(6) . . . . ?
C62 C59 C60 O10 -179.4(3) . . . . ?
C58 C59 C60 N6 176.9(3) . . . . ?
C62 C59 C60 N6 0.5(3) . . . . ?
C58 C59 C62 C63 -0.9(5) . . . . ?
C60 C59 C62 C63 175.9(3) . . . . ?
C58 C59 C62 C61 179.2(3) . . . . ?
C60 C59 C62 C61 -4.0(3) . . . . ?
O11 C61 C62 C63 9.1(6) . . . . ?
N6 C61 C62 C63 -173.8(3) . . . . ?
O11 C61 C62 C59 -171.0(3) . . . . ?
N6 C61 C62 C59 6.1(3) . . . . ?
C59 C62 C63 C64 0.2(4) . . . . ?
C61 C62 C63 C64 -179.9(3) . . . . ?
C62 C63 C64 C57 0.6(4) . . . . ?
C62 C63 C64 C65 179.9(3) . . . . ?
C58 C57 C64 C63 -0.8(5) . . . . ?
C56 C57 C64 C63 -179.4(3) . . . . ?
C58 C57 C64 C65 179.8(3) . . . . ?
C56 C57 C64 C65 1.1(3) . . . . ?
C63 C64 C65 O12 -5.1(6) . . . . ?
C57 C64 C65 O12 174.3(3) . . . . ?
C63 C64 C65 N5 176.2(3) . . . . ?
C57 C64 C65 N5 -4.4(3) . . . . ?
N6 C66 C67 C73 173.2(3) . . . . ?
N6 C66 C67 C68 53.7(3) . . . . ?
N6 C66 C67 C72 -67.5(3) . . . . ?
C66 C67 C68 C69 178.1(2) . . . . ?
C73 C67 C68 C69 58.8(3) . . . . ?
C72 C67 C68 C69 -59.2(3) . . . . ?
C67 C68 C69 C77 -177.6(2) . . . . ?
C67 C68 C69 C75 -58.7(3) . . . . ?
C67 C68 C69 C70 59.4(3) . . . . ?
C77 C69 C70 C71 178.1(3) . . . . ?
C68 C69 C70 C71 -59.5(3) . . . . ?
C75 C69 C70 C71 59.2(3) . . . . ?
C69 C70 C71 C72 60.3(3) . . . . ?
C69 C70 C71 C76 -60.2(3) . . . . ?
C70 C71 C72 C67 -60.1(3) . . . . ?
C76 C71 C72 C67 60.4(3) . . . . ?
C66 C67 C72 C71 -178.4(3) . . . . ?
C73 C67 C72 C71 -59.1(3) . . . . ?
C68 C67 C72 C71 59.0(3) . . . . ?
C66 C67 C73 C74 -179.8(3) . . . . ?
C68 C67 C73 C74 -58.9(3) . . . . ?
C72 C67 C73 C74 59.2(4) . . . . ?
C67 C73 C74 C75 59.4(4) . . . . ?
C67 C73 C74 C76 -60.1(4) . . . . ?
C73 C74 C75 C69 -59.1(3) . . . . ?
C76 C74 C75 C69 60.9(3) . . . . ?
C77 C69 C75 C74 179.1(3) . . . . ?
C68 C69 C75 C74 58.6(3) . . . . ?
C70 C69 C75 C74 -59.8(3) . . . . ?
C72 C71 C76 C74 -60.0(4) . . . . ?
C70 C71 C76 C74 60.2(4) . . . . ?
C73 C74 C76 C71 59.7(4) . . . . ?
C75 C74 C76 C71 -60.2(4) . . . . ?
C68 C69 C77 N7 -57.6(3) . . . . ?
C75 C69 C77 N7 -177.1(3) . . . . ?
C70 C69 C77 N7 63.8(3) . . . . ?
O13 C78 C79 C80 4.2(6) . . . . ?
N7 C78 C79 C80 -176.2(3) . . . . ?
O13 C78 C79 C86 -177.6(3) . . . . ?
N7 C78 C79 C86 2.0(3) . . . . ?
C86 C79 C80 C81 0.1(5) . . . . ?
C78 C79 C80 C81 178.1(3) . . . . ?
C79 C80 C81 C84 0.1(5) . . . . ?
C79 C80 C81 C82 -176.1(3) . . . . ?
C80 C81 C82 O14 -4.0(6) . . . . ?
C84 C81 C82 O14 179.3(3) . . . . ?
C80 C81 C82 N8 174.8(3) . . . . ?
C84 C81 C82 N8 -1.9(3) . . . . ?
C80 C81 C84 C85 -0.4(5) . . . . ?
C82 C81 C84 C85 176.6(3) . . . . ?
C80 C81 C84 C83 -179.4(3) . . . . ?
C82 C81 C84 C83 -2.4(3) . . . . ?
O15 C83 C84 C85 9.1(6) . . . . ?
N8 C83 C84 C85 -173.1(3) . . . . ?
O15 C83 C84 C81 -172.0(3) . . . . ?
N8 C83 C84 C81 5.9(3) . . . . ?
C81 C84 C85 C86 0.3(4) . . . . ?
C83 C84 C85 C86 179.2(3) . . . . ?
C80 C79 C86 C85 -0.1(5) . . . . ?
C78 C79 C86 C85 -178.5(3) . . . . ?
C80 C79 C86 C87 179.6(3) . . . . ?
C78 C79 C86 C87 1.2(3) . . . . ?
C84 C85 C86 C79 -0.1(5) . . . . ?
C84 C85 C86 C87 -179.8(3) . . . . ?
C79 C86 C87 O16 173.8(3) . . . . ?
C85 C86 C87 O16 -6.5(6) . . . . ?
C79 C86 C87 N7 -4.0(3) . . . . ?
C85 C86 C87 N7 175.7(3) . . . . ?
C46 C47 C88 N8 55.9(4) . . . . ?
C48 C47 C88 N8 -65.3(4) . . . . ?
C53 C47 C88 N8 175.0(3) . . . . ?
O12 C65 N5 C56 -172.5(3) . . . . ?
C64 C65 N5 C56 6.3(3) . . . . ?
O12 C65 N5 C55 3.4(5) . . . . ?
C64 C65 N5 C55 -177.9(3) . . . . ?
O9 C56 N5 C65 174.3(3) . . . . ?
C57 C56 N5 C65 -5.6(3) . . . . ?
O9 C56 N5 C55 -1.5(5) . . . . ?
C57 C56 N5 C55 178.6(3) . . . . ?
C45 C55 N5 C65 93.3(3) . . . . ?
C45 C55 N5 C56 -91.4(4) . . . . ?
O10 C60 N6 C61 -176.5(3) . . . . ?
C59 C60 N6 C61 3.6(3) . . . . ?
O10 C60 N6 C66 0.8(5) . . . . ?
C59 C60 N6 C66 -179.0(3) . . . . ?
O11 C61 N6 C60 171.2(3) . . . . ?
C62 C61 N6 C60 -6.0(3) . . . . ?
O11 C61 N6 C66 -6.2(5) . . . . ?
C62 C61 N6 C66 176.6(3) . . . . ?
C67 C66 N6 C60 92.7(4) . . . . ?
C67 C66 N6 C61 -90.2(4) . . . . ?
O16 C87 N7 C78 -172.4(3) . . . . ?
C86 C87 N7 C78 5.5(3) . . . . ?
O16 C87 N7 C77 1.8(5) . . . . ?
C86 C87 N7 C77 179.7(3) . . . . ?
O13 C78 N7 C87 174.9(3) . . . . ?
C79 C78 N7 C87 -4.7(3) . . . . ?
O13 C78 N7 C77 0.7(5) . . . . ?
C79 C78 N7 C77 -178.9(3) . . . . ?
C69 C77 N7 C87 93.8(4) . . . . ?
C69 C77 N7 C78 -92.7(4) . . . . ?
O14 C82 N8 C83 -175.3(3) . . . . ?
C81 C82 N8 C83 5.9(3) . . . . ?
O14 C82 N8 C88 2.5(5) . . . . ?
C81 C82 N8 C88 -176.3(3) . . . . ?
O15 C83 N8 C82 170.6(3) . . . . ?
C84 C83 N8 C82 -7.3(3) . . . . ?
O15 C83 N8 C88 -7.2(5) . . . . ?
C84 C83 N8 C88 174.9(3) . . . . ?
C47 C88 N8 C82 93.3(4) . . . . ?
C47 C88 N8 C83 -89.2(4) . . . . ?
O17 C89 C90 C91 -163.2(4) . . . . ?
C93 C89 C90 C91 14.4(4) . . . . ?
C89 C90 C91 C92 -33.1(4) . . . . ?
C90 C91 C92 C93 39.6(4) . . . . ?
O17 C89 C93 C92 -172.1(4) . . . . ?
C90 C89 C93 C92 10.2(4) . . . . ?
C91 C92 C93 C89 -30.7(4) . . . . ?
O18 C94 C95 C96 175.6(3) . . . . ?
C98 C94 C95 C96 -6.7(4) . . . . ?
C94 C95 C96 C97 28.2(4) . . . . ?
C95 C96 C97 C98 -38.9(3) . . . . ?
O18 C94 C98 C97 160.4(3) . . . . ?
C95 C94 C98 C97 -17.3(4) . . . . ?
C96 C97 C98 C94 34.6(3) . . . . ?
O19 C99 C100 C101 -164.5(3) . . . . ?
C103 C99 C100 C101 15.3(4) . . . . ?
C99 C100 C101 C102 -33.3(4) . . . . ?
C100 C101 C102 C103 38.9(4) . . . . ?
O19 C99 C103 C102 -171.3(3) . . . . ?
C100 C99 C103 C102 8.9(4) . . . . ?
C101 C102 C103 C99 -29.6(4) . . . . ?
O20 C104 C105 C106 174.6(4) . . . . ?
C108 C104 C105 C106 -6.8(4) . . . . ?
C104 C105 C106 C107 29.0(4) . . . . ?
C105 C106 C107 C108 -40.0(4) . . . . ?
O20 C104 C108 C107 160.5(4) . . . . ?
C105 C104 C108 C107 -18.1(4) . . . . ?
C106 C107 C108 C104 35.6(4) . . . . ?
O21 C109 C110 C111 -167.5(4) . . . . ?
C113 C109 C110 C111 13.5(4) . . . . ?
C109 C110 C111 C112 -32.8(4) . . . . ?
C110 C111 C112 C113 39.8(4) . . . . ?
O21 C109 C113 C112 -167.7(4) . . . . ?
C110 C109 C113 C112 11.3(4) . . . . ?
C111 C112 C113 C109 -31.3(4) . . . . ?
O22 C114 C115 C116 174.0(4) . . . . ?
C118 C114 C115 C116 -5.7(5) . . . . ?
C114 C115 C116 C117 22.7(5) . . . . ?
C115 C116 C117 C118 -31.2(5) . . . . ?
O22 C114 C118 C117 167.1(4) . . . . ?
C115 C114 C118 C117 -13.2(5) . . . . ?
C116 C117 C118 C114 27.5(5) . . . . ?
O23 C119 C120 C121 -160.6(4) . . . . ?
C123 C119 C120 C121 19.2(4) . . . . ?
C119 C120 C121 C122 -35.3(4) . . . . ?
C120 C121 C122 C123 38.2(4) . . . . ?
O23 C119 C123 C122 -175.2(4) . . . . ?
C120 C119 C123 C122 5.0(4) . . . . ?
C121 C122 C123 C119 -26.7(4) . . . . ?
O24 C124 C125 C126 -168.1(4) . . . . ?
C128 C124 C125 C126 11.9(4) . . . . ?
C124 C125 C126 C127 -29.6(4) . . . . ?
C125 C126 C127 C128 36.8(4) . . . . ?
O24 C124 C128 C127 -169.3(4) . . . . ?
C125 C124 C128 C127 10.8(4) . . . . ?
C126 C127 C128 C124 -29.5(4) . . . . ?
O25 C129 C130 C131 171.0(4) . . . . ?
C133 C129 C130 C131 -8.0(5) . . . . ?
C129 C130 C131 C132 26.3(5) . . . . ?
C130 C131 C132 C133 -34.8(5) . . . . ?
O25 C129 C133 C132 167.8(4) . . . . ?
C130 C129 C133 C132 -13.3(5) . . . . ?
C131 C132 C133 C129 29.8(6) . . . . ?
O26 C134 C135 C136 -171.1(6) . . . . ?
C138 C134 C135 C136 8.1(5) . . . . ?
C134 C135 C136 C137 -29.0(7) . . . . ?
C135 C136 C137 C138 38.0(9) . . . . ?
O26 C134 C138 C137 -165.5(8) . . . . ?
C135 C134 C138 C137 15.2(8) . . . . ?
C136 C137 C138 C134 -32.6(10) . . . . ?
O27 C139 C140 C141 -180(7) . . . . ?
C143 C139 C140 C141 -10(6) . . . . ?
C139 C140 C141 C142 10(5) . . . . ?
C140 C141 C142 C143 -6(4) . . . . ?
O27 C139 C143 C142 176(7) . . . . ?
C140 C139 C143 C142 7(7) . . . . ?
C141 C142 C143 C139 0(5) . . . . ?
O28 C144 C145 C146 -168.3(6) . . . . ?
C148 C144 C145 C146 12.5(8) . . . . ?
C144 C145 C146 C147 -29.0(6) . . . . ?
C145 C146 C147 C148 34.8(6) . . . . ?
O28 C144 C148 C147 -170.2(6) . . . . ?
C145 C144 C148 C147 9.0(8) . . . . ?
C146 C147 C148 C144 -26.9(7) . . . . ?
O29 C149 C150 C151 -172(3) . . . . ?
C153 C149 C150 C151 9(4) . . . . ?
C149 C150 C151 C152 -29(4) . . . . ?
C150 C151 C152 C153 38(3) . . . . ?
O29 C149 C153 C152 -164(2) . . . . ?
C150 C149 C153 C152 15(3) . . . . ?
C151 C152 C153 C149 -32(3) . . . . ?
O30 C154 C155 C156 176.1(13) . . . . ?
C158 C154 C155 C156 0.7(15) . . . . ?
C154 C155 C156 C157 35.1(19) . . . . ?
C155 C156 C157 C158 -53.3(17) . . . . ?
O30 C154 C158 C157 153.3(14) . . . . ?
C155 C154 C158 C157 -31.6(14) . . . . ?
C156 C157 C158 C154 57.1(16) . . . . ?
O31 C159 C160 C161 174(2) . . . . ?
C163 C159 C160 C161 -6(3) . . . . ?
C159 C160 C161 C162 -6(3) . . . . ?
C160 C161 C162 C163 14(2) . . . . ?
O31 C159 C163 C162 -165(2) . . . . ?
C160 C159 C163 C162 14(3) . . . . ?
C161 C162 C163 C159 -19(2) . . . . ?
